data_7242423
loop_
_publ_author_name
'Santoro, Orlando'
'Elsegood, Mark R. J.'
'Teat, Simon J.'
'Yamato, Takehiko'
'Redshaw, Carl'

_publ_section_title
;
 Lithium calix[4]arenes: structural studies and use in the ring opening
 polymerization of cyclic esters
;
_journal_issue 19
_journal_name_full 'RSC Advances'
_journal_page_first 11304
_journal_page_last 11317
_journal_paper_doi 10.1039/D1RA00175B
_journal_volume 11
_journal_year 2021
_chemical_formula_moiety 'C104 H136 Li8 O26.72 S8, 8(C4 H8 O)'
_chemical_formula_sum 'C136 H200 Li8 O34.72 S8'
_chemical_formula_weight 2702.48
_space_group_crystal_system monoclinic
_space_group_IT_number 14
_space_group_name_Hall '-P 2ybc'
_space_group_name_H-M_alt 'P 1 21/c 1'
_atom_sites_solution_hydrogens geom
_atom_sites_solution_primary direct
_atom_sites_solution_secondary difmap
_audit_creation_method SHELXL-2018/3
_audit_update_record
;
2021-03-03 deposited with the CCDC.	2021-03-08 downloaded from the CCDC.
;
_cell_angle_alpha 90
_cell_angle_beta 111.9050(11)
_cell_angle_gamma 90
_cell_formula_units_Z 2
_cell_length_a 17.8795(13)
_cell_length_b 23.8479(17)
_cell_length_c 17.9950(13)
_cell_measurement_reflns_used 80506
_cell_measurement_temperature 100(2)
_cell_measurement_theta_max 27.5
_cell_measurement_theta_min 2.4
_cell_volume 7118.9(9)
_computing_cell_refinement
;
CrystalClear-SM Expert 3.1 b27 (Rigaku, 20112)
;
_computing_data_collection
;
CrystalClear-SM Expert 3.1 b27 (Rigaku, 20112)
;
_computing_data_reduction
;
CrystalClear-SM Expert 3.1 b27 (Rigaku, 20112)
;
_computing_molecular_graphics 'Bruker SHELXTL'
_computing_publication_material 'Bruker SHELXTL'
_computing_structure_refinement 'SHELXL-2018/3 (Sheldrick, 2018)'
_computing_structure_solution 'SHELXS-97 (Sheldrick, 2008)'
_diffrn_ambient_temperature 100(2)
_diffrn_detector CCD
_diffrn_detector_area_resol_mean 28.5714
_diffrn_measured_fraction_theta_full 0.978
_diffrn_measured_fraction_theta_max 0.976
_diffrn_measurement_device
;
AFC12 (Right): Kappa 3 circle
;
_diffrn_measurement_device_type
;
Rigaku Saturn724+ (2x2 bin mode)
;
_diffrn_measurement_method 'profile data from \w-scans'
_diffrn_measurement_specimen_support MiTeGen
_diffrn_radiation_monochromator Graphite
_diffrn_radiation_type MoK\a
_diffrn_radiation_wavelength 0.71073
_diffrn_reflns_av_R_equivalents 0.1103
_diffrn_reflns_av_unetI/netI 0.0564
_diffrn_reflns_Laue_measured_fraction_full 0.978
_diffrn_reflns_Laue_measured_fraction_max 0.976
_diffrn_reflns_limit_h_max 23
_diffrn_reflns_limit_h_min -23
_diffrn_reflns_limit_k_max 30
_diffrn_reflns_limit_k_min -31
_diffrn_reflns_limit_l_max 23
_diffrn_reflns_limit_l_min -23
_diffrn_reflns_number 66538
_diffrn_reflns_point_group_measured_fraction_full 0.978
_diffrn_reflns_point_group_measured_fraction_max 0.976
_diffrn_reflns_theta_full 25.242
_diffrn_reflns_theta_max 27.601
_diffrn_reflns_theta_min 2.452
_diffrn_source 'Sealed Tube'
_exptl_absorpt_coefficient_mu 0.199
_exptl_absorpt_correction_T_max 0.982
_exptl_absorpt_correction_T_min 0.965
_exptl_absorpt_correction_type multi-scan
_exptl_absorpt_process_details
;
CrystalClear-SM Expert 3.1 b27 (Rigaku, 20112)
;
_exptl_crystal_colour Yellow
_exptl_crystal_density_diffrn 1.261
_exptl_crystal_density_method 'not measured'
_exptl_crystal_description Prism
_exptl_crystal_F_000 2892
_exptl_crystal_recrystallization_method 'Re-crystallisation from solvent: tetrahydrofuran'
_exptl_crystal_size_max 0.180
_exptl_crystal_size_mid 0.170
_exptl_crystal_size_min 0.090
_refine_diff_density_max 1.079
_refine_diff_density_min -0.880
_refine_diff_density_rms 0.131
_refine_ls_extinction_method none
_refine_ls_goodness_of_fit_ref 1.070
_refine_ls_hydrogen_treatment constr
_refine_ls_matrix_type full
_refine_ls_number_parameters 965
_refine_ls_number_reflns 16117
_refine_ls_number_restraints 824
_refine_ls_restrained_S_all 1.067
_refine_ls_R_factor_all 0.1116
_refine_ls_R_factor_gt 0.0973
_refine_ls_shift/su_max 0.001
_refine_ls_shift/su_mean 0.000
_refine_ls_structure_factor_coef Fsqd
_refine_ls_weighting_details 'w=1/[\s^2^(Fo^2^)+(0.1817P)^2^+5.7850P] where P=(Fo^2^+2Fc^2^)/3'
_refine_ls_weighting_scheme calc
_refine_ls_wR_factor_gt 0.2577
_refine_ls_wR_factor_ref 0.2797
_reflns_Friedel_coverage 0.000
_reflns_number_gt 13043
_reflns_number_total 16117
_reflns_threshold_expression 'I > 2\s(I)'
_cod_data_source_file d1ra00175b2.cif
_cod_data_source_block 3
_cod_depositor_comments
;
The following automatic conversions were performed:

data item '_exptl_absorpt_correction_type' value 'Multi-scan' was
changed to 'multi-scan' in accordance with the
/home/data/users/saulius/crontab/automatic-downloads/rss-feeds/RSC/lib/dictionaries/cif_core.dic
dictionary named 'cif_core.dic' version 2.4.2 last updated on
2011-04-26.

Automatic conversion script
Id: cif_fix_values 7556 2019-12-06 15:28:31Z antanas 
;
_cod_original_sg_symbol_H-M 'P 21/c'
_cod_database_code 7242423
_shelx_shelxl_version_number 2018/3
_shelx_space_group_comment
; 
The symmetry employed for this shelxl refinement is uniquely defined 
by the following loop, which should always be used as a source of 
symmetry information in preference to the above space-group names. 
They are only intended as comments. 
;
_shelx_estimated_absorpt_t_min 0.965
_shelx_estimated_absorpt_t_max 0.982

loop_
_space_group_symop_operation_xyz
'x, y, z'
'-x, y+1/2, -z+1/2'
'-x, -y, -z'
'x, -y-1/2, z-1/2'

loop_
_atom_site_label
_atom_site_type_symbol
_atom_site_fract_x
_atom_site_fract_y
_atom_site_fract_z
_atom_site_U_iso_or_equiv
_atom_site_adp_type
_atom_site_occupancy
_atom_site_site_symmetry_order
_atom_site_calc_flag
_atom_site_refinement_flags_posn
_atom_site_refinement_flags_adp
_atom_site_refinement_flags_occupancy
_atom_site_disorder_assembly
_atom_site_disorder_group
Li1 Li 0.0151(3) 0.4925(2) 0.0842(3) 0.0315(10) Uani 1 1 d . . . . .
Li2 Li 0.0552(3) 0.3991(2) 0.0236(3) 0.0345(11) Uani 1 1 d . . . . .
Li3 Li 0.0231(3) 0.4111(2) -0.1442(3) 0.0323(10) Uani 1 1 d . . . . .
Li4 Li 0.0362(3) 0.2931(2) 0.1539(3) 0.0390(12) Uani 1 1 d . . . . .
O1 O 0.11368(12) 0.44921(8) 0.10435(12) 0.0281(4) Uani 1 1 d . . . . .
C1 C 0.17765(16) 0.44126(11) 0.16685(16) 0.0260(5) Uani 1 1 d . . . . .
C2 C 0.22194(17) 0.39002(11) 0.18544(17) 0.0279(5) Uani 1 1 d . . . . .
C3 C 0.29463(18) 0.38427(12) 0.25057(18) 0.0306(6) Uani 1 1 d . . . . .
H3 H 0.321755 0.349206 0.259151 0.037 Uiso 1 1 calc R U . . .
C4 C 0.32887(18) 0.42811(13) 0.30349(18) 0.0318(6) Uani 1 1 d . . . . .
C5 C 0.28397(17) 0.47822(12) 0.28981(17) 0.0303(6) Uani 1 1 d . . . . .
H5 H 0.303600 0.508643 0.325963 0.036 Uiso 1 1 calc R U . . .
C6 C 0.21170(17) 0.48426(11) 0.22481(17) 0.0274(5) Uani 1 1 d . . . . .
C7 C 0.4106(2) 0.42395(14) 0.3726(2) 0.0386(7) Uani 1 1 d . . . . .
C8 C 0.4524(2) 0.36810(16) 0.3712(2) 0.0516(9) Uani 1 1 d . . . . .
H8A H 0.416536 0.337053 0.371401 0.077 Uiso 1 1 calc R U . . .
H8B H 0.502312 0.365477 0.418604 0.077 Uiso 1 1 calc R U . . .
H8C H 0.465004 0.366052 0.322766 0.077 Uiso 1 1 calc R U . . .
C9 C 0.4657(2) 0.47160(16) 0.3664(2) 0.0466(8) Uani 1 1 d . . . . .
H9A H 0.474342 0.468201 0.315923 0.070 Uiso 1 1 calc R U . . .
H9B H 0.517614 0.469236 0.411435 0.070 Uiso 1 1 calc R U . . .
H9C H 0.440312 0.507782 0.367909 0.070 Uiso 1 1 calc R U . . .
C10 C 0.3991(2) 0.42873(19) 0.4523(2) 0.0500(9) Uani 1 1 d . . . . .
H10A H 0.370482 0.463629 0.453199 0.075 Uiso 1 1 calc R U . . .
H10B H 0.451831 0.428905 0.496299 0.075 Uiso 1 1 calc R U . . .
H10C H 0.367478 0.396726 0.458429 0.075 Uiso 1 1 calc R U . . .
S1 S 0.15964(4) 0.54838(3) 0.21440(4) 0.02639(18) Uani 1 1 d . . . . .
O5 O 0.07404(12) 0.53542(9) 0.19559(12) 0.0299(4) Uani 1 1 d . . . . .
O6 O 0.20224(19) 0.58017(13) 0.28511(19) 0.0329(11) Uani 0.681(10) 1 d . . . . .
O2 O 0.04017(11) 0.55659(8) 0.02992(12) 0.0272(4) Uani 1 1 d . . . . .
C11 C 0.11057(16) 0.58042(11) 0.05194(16) 0.0255(5) Uani 1 1 d . . . . .
C12 C 0.16982(16) 0.58265(11) 0.13104(17) 0.0260(5) Uani 1 1 d . . . . .
C13 C 0.23878(17) 0.61602(11) 0.15167(18) 0.0283(5) Uani 1 1 d . . . . .
H13 H 0.275344 0.616424 0.205849 0.034 Uiso 1 1 calc R U . . .
C14 C 0.25609(18) 0.64868(12) 0.09606(19) 0.0305(6) Uani 1 1 d . . . . .
C15 C 0.20279(17) 0.64402(12) 0.01721(18) 0.0304(6) Uani 1 1 d . . . . .
H15 H 0.213407 0.664120 -0.023370 0.036 Uiso 1 1 calc R U . . .
C16 C 0.13437(17) 0.61072(11) -0.00383(17) 0.0271(5) Uani 1 1 d . . . . .
C17 C 0.32705(19) 0.68985(13) 0.1197(2) 0.0355(6) Uani 1 1 d . . . . .
C18 C 0.2925(3) 0.74979(16) 0.1031(3) 0.0539(10) Uani 1 1 d . . . . .
H18A H 0.336876 0.776751 0.115250 0.081 Uiso 1 1 calc R U . . .
H18B H 0.261685 0.757591 0.136973 0.081 Uiso 1 1 calc R U . . .
H18C H 0.257127 0.753127 0.046648 0.081 Uiso 1 1 calc R U . . .
C19 C 0.3809(3) 0.6866(2) 0.2088(2) 0.0555(10) Uani 1 1 d . . . . .
H19A H 0.402815 0.648595 0.221699 0.083 Uiso 1 1 calc R U . . .
H19B H 0.348974 0.695625 0.241250 0.083 Uiso 1 1 calc R U . . .
H19C H 0.425286 0.713461 0.220534 0.083 Uiso 1 1 calc R U . . .
C20 C 0.3785(2) 0.67919(17) 0.0705(3) 0.0495(9) Uani 1 1 d . . . . .
H20A H 0.400396 0.641059 0.080663 0.074 Uiso 1 1 calc R U . . .
H20B H 0.422906 0.706260 0.085542 0.074 Uiso 1 1 calc R U . . .
H20C H 0.345363 0.683369 0.013453 0.074 Uiso 1 1 calc R U . . .
S2 S 0.06805(4) 0.60800(3) -0.10695(4) 0.02756(18) Uani 1 1 d . . . . .
O7 O 0.06371(13) 0.66741(8) -0.13828(13) 0.0328(5) Uani 1 1 d . . . . .
O3 O 0.08159(12) 0.48795(8) -0.10528(12) 0.0279(4) Uani 1 1 d . . . . .
C21 C 0.12661(16) 0.51064(12) -0.13800(16) 0.0267(5) Uani 1 1 d . . . . .
C22 C 0.13137(16) 0.56981(12) -0.14522(16) 0.0264(5) Uani 1 1 d . . . . .
C23 C 0.17911(17) 0.59705(12) -0.17917(17) 0.0296(6) Uani 1 1 d . . . . .
H23 H 0.178078 0.636812 -0.182636 0.036 Uiso 1 1 calc R U . . .
C24 C 0.22908(18) 0.56622(13) -0.20852(18) 0.0307(6) Uani 1 1 d . . . . .
C25 C 0.22576(17) 0.50800(13) -0.20374(17) 0.0304(6) Uani 1 1 d . . . . .
H25 H 0.258415 0.486031 -0.223777 0.036 Uiso 1 1 calc R U . . .
C26 C 0.17640(17) 0.48066(12) -0.17073(17) 0.0276(5) Uani 1 1 d . . . . .
C27 C 0.28100(19) 0.59539(14) -0.2484(2) 0.0366(7) Uani 1 1 d . . . . .
C28 C 0.3046(2) 0.65491(16) -0.2148(2) 0.0460(8) Uani 1 1 d . . . . .
H28A H 0.340043 0.671824 -0.239027 0.069 Uiso 1 1 calc R U . . .
H28B H 0.332840 0.652995 -0.156597 0.069 Uiso 1 1 calc R U . . .
H28C H 0.255881 0.677809 -0.227484 0.069 Uiso 1 1 calc R U . . .
C29 C 0.3589(3) 0.56324(19) -0.2322(4) 0.0742(16) Uani 1 1 d . . . . .
H29A H 0.347768 0.529606 -0.265872 0.111 Uiso 1 1 calc R U . . .
H29B H 0.381947 0.552277 -0.175656 0.111 Uiso 1 1 calc R U . . .
H29C H 0.397352 0.587128 -0.244606 0.111 Uiso 1 1 calc R U . . .
C30 C 0.2316(3) 0.6009(2) -0.3378(2) 0.0610(12) Uani 1 1 d . . . . .
H30A H 0.262857 0.621416 -0.363530 0.091 Uiso 1 1 calc R U . . .
H30B H 0.181640 0.621336 -0.345641 0.091 Uiso 1 1 calc R U . . .
H30C H 0.218449 0.563477 -0.361628 0.091 Uiso 1 1 calc R U . . .
S3 S 0.17055(4) 0.40680(3) -0.17842(4) 0.02831(18) Uani 1 1 d . . . . .
O8 O 0.08574(13) 0.39184(8) -0.21056(12) 0.0309(4) Uani 1 1 d . . . . .
O9 O 0.21715(15) 0.38996(10) -0.22488(14) 0.0382(5) Uani 1 1 d . . . . .
O4 O 0.09808(12) 0.37639(8) -0.05063(12) 0.0281(4) Uani 1 1 d . . . . .
C31 C 0.17297(16) 0.36619(11) -0.03100(16) 0.0255(5) Uani 1 1 d . . . . .
C32 C 0.21719(17) 0.37596(11) -0.08240(17) 0.0269(5) Uani 1 1 d . . . . .
C33 C 0.29757(18) 0.36073(12) -0.06115(18) 0.0308(6) Uani 1 1 d . . . . .
H33 H 0.323215 0.367949 -0.097874 0.037 Uiso 1 1 calc R U . . .
C34 C 0.34202(17) 0.33536(12) 0.01159(19) 0.0312(6) Uani 1 1 d . . . . .
C35 C 0.30210(18) 0.32681(12) 0.06341(18) 0.0304(6) Uani 1 1 d . . . . .
H35 H 0.330602 0.309980 0.113965 0.036 Uiso 1 1 calc R U . . .
C36 C 0.22196(17) 0.34186(11) 0.04439(17) 0.0273(5) Uani 1 1 d . . . . .
C37 C 0.42913(19) 0.31672(14) 0.0310(2) 0.0372(7) Uani 1 1 d . . . . .
C38 C 0.4778(2) 0.36491(15) 0.0155(2) 0.0441(8) Uani 1 1 d . . . . .
H38A H 0.456664 0.373781 -0.041860 0.066 Uiso 1 1 calc R U . . .
H38B H 0.534475 0.353828 0.032419 0.066 Uiso 1 1 calc R U . . .
H38C H 0.473304 0.398011 0.045810 0.066 Uiso 1 1 calc R U . . .
C39 C 0.4705(2) 0.2985(2) 0.1189(3) 0.0546(10) Uani 1 1 d . . . . .
H39A H 0.472816 0.330426 0.154040 0.082 Uiso 1 1 calc R U . . .
H39B H 0.525299 0.285600 0.128338 0.082 Uiso 1 1 calc R U . . .
H39C H 0.439693 0.267994 0.130323 0.082 Uiso 1 1 calc R U . . .
C40 C 0.4294(2) 0.26703(16) -0.0230(3) 0.0502(9) Uani 1 1 d . . . . .
H40A H 0.397348 0.236303 -0.014064 0.075 Uiso 1 1 calc R U . . .
H40B H 0.484941 0.254302 -0.010225 0.075 Uiso 1 1 calc R U . . .
H40C H 0.406137 0.278752 -0.079206 0.075 Uiso 1 1 calc R U . . .
S4 S 0.18748(4) 0.33062(3) 0.12351(4) 0.02764(18) Uani 1 1 d . . . . .
O10 O 0.09793(13) 0.32974(9) 0.09294(13) 0.0319(4) Uani 1 1 d . . . . .
O11 O 0.2286(2) 0.28265(13) 0.1679(2) 0.0369(11) Uani 0.680(10) 1 d . . . . .
O12 O -0.05212(13) 0.34209(9) -0.18033(13) 0.0345(5) Uani 1 1 d . . . . .
C41 C -0.0746(2) 0.32262(15) -0.2611(2) 0.0410(7) Uani 1 1 d . . . . .
H41A H -0.026614 0.310097 -0.271538 0.049 Uiso 1 1 calc R U . . .
H41B H -0.102096 0.352581 -0.299690 0.049 Uiso 1 1 calc R U . . .
C42 C -0.1312(2) 0.27397(17) -0.2676(3) 0.0538(10) Uani 1 1 d . . . . .
H42A H -0.186183 0.287147 -0.275623 0.065 Uiso 1 1 calc R U . . .
H42B H -0.133918 0.248307 -0.311806 0.065 Uiso 1 1 calc R U . . .
C43 C -0.0911(3) 0.24628(16) -0.1867(3) 0.0546(10) Uani 1 1 d . . . . .
H43A H -0.048481 0.219925 -0.187112 0.066 Uiso 1 1 calc R U . . .
H43B H -0.130934 0.225733 -0.170860 0.066 Uiso 1 1 calc R U . . .
C44 C -0.0555(2) 0.29528(13) -0.1308(2) 0.0396(7) Uani 1 1 d . . . . .
H44A H -0.089681 0.304575 -0.100154 0.047 Uiso 1 1 calc R U . . .
H44B H -0.000736 0.285845 -0.092539 0.047 Uiso 1 1 calc R U . . .
O13 O 0.01596(16) 0.21971(10) 0.11043(18) 0.0490(6) Uani 1 1 d D U . . .
C45 C 0.0805(3) 0.18278(17) 0.1156(3) 0.0573(9) Uani 1 1 d D U . . .
H45A H 0.133254 0.200110 0.146745 0.069 Uiso 0.519(11) 1 calc R U P A 1
H45B H 0.075841 0.146968 0.141346 0.069 Uiso 0.519(11) 1 calc R U P A 1
H45C H 0.117260 0.177298 0.171943 0.069 Uiso 0.481(11) 1 calc R U P A 2
H45D H 0.111760 0.197356 0.084477 0.069 Uiso 0.481(11) 1 calc R U P A 2
C46 C 0.0722(7) 0.1740(5) 0.0354(6) 0.088(3) Uani 0.519(11) 1 d D U P A 1
H46A H 0.105031 0.142133 0.029527 0.105 Uiso 0.519(11) 1 calc R U P A 1
H46B H 0.084271 0.208081 0.010535 0.105 Uiso 0.519(11) 1 calc R U P A 1
C47 C -0.0255(5) 0.1594(4) 0.0016(4) 0.137(3) Uani 1 1 d D U . . .
H47A H -0.050750 0.163813 -0.057285 0.164 Uiso 0.519(11) 1 calc R U P A 1
H47B H -0.035551 0.120935 0.016476 0.164 Uiso 0.519(11) 1 calc R U P A 1
H47C H 0.001637 0.176129 -0.032075 0.164 Uiso 0.481(11) 1 calc R U P A 2
H47D H -0.069395 0.134219 -0.031346 0.164 Uiso 0.481(11) 1 calc R U P A 2
C48 C -0.0545(3) 0.2029(2) 0.0445(3) 0.0703(12) Uani 1 1 d D U . . .
H48A H -0.078545 0.235165 0.008889 0.084 Uiso 1 1 calc R U . . .
H48B H -0.095337 0.187049 0.063536 0.084 Uiso 1 1 calc R U . . .
C46X C 0.0372(9) 0.1280(4) 0.0793(8) 0.103(4) Uani 0.481(11) 1 d D U P A 2
H46C H 0.010732 0.109941 0.112613 0.124 Uiso 0.481(11) 1 calc R U P A 2
H46D H 0.072370 0.100921 0.066173 0.124 Uiso 0.481(11) 1 calc R U P A 2
O14 O 0.10352(17) 0.29659(10) 0.26594(15) 0.0455(6) Uani 1 1 d D U . . .
C49 C 0.1553(2) 0.25349(15) 0.3165(2) 0.0477(8) Uani 1 1 d D U . . .
H49A H 0.203170 0.247386 0.302365 0.057 Uiso 0.754(14) 1 calc R U P B 1
H49B H 0.125762 0.217622 0.310493 0.057 Uiso 0.754(14) 1 calc R U P B 1
H49C H 0.185877 0.234006 0.288240 0.057 Uiso 0.246(14) 1 calc R U P B 2
H49D H 0.123239 0.225520 0.332489 0.057 Uiso 0.246(14) 1 calc R U P B 2
C50 C 0.1801(5) 0.2755(2) 0.4012(3) 0.0516(15) Uani 0.754(14) 1 d D U P B 1
H50A H 0.233588 0.261078 0.436139 0.062 Uiso 0.754(14) 1 calc R U P B 1
H50B H 0.139870 0.266026 0.424974 0.062 Uiso 0.754(14) 1 calc R U P B 1
C51 C 0.1825(4) 0.3390(2) 0.3870(4) 0.0496(13) Uani 0.754(14) 1 d D U P B 1
H51A H 0.178961 0.360785 0.432365 0.059 Uiso 0.754(14) 1 calc R U P B 1
H51B H 0.232096 0.349769 0.378306 0.059 Uiso 0.754(14) 1 calc R U P B 1
C52 C 0.1086(2) 0.34689(15) 0.3123(2) 0.0460(8) Uani 1 1 d D U . . .
H52A H 0.059953 0.351217 0.325583 0.055 Uiso 0.754(14) 1 calc R U P B 1
H52B H 0.114164 0.380437 0.282336 0.055 Uiso 0.754(14) 1 calc R U P B 1
H52C H 0.054085 0.360654 0.305036 0.055 Uiso 0.246(14) 1 calc R U P B 2
H52D H 0.137615 0.376792 0.295811 0.055 Uiso 0.246(14) 1 calc R U P B 2
C50X C 0.2118(10) 0.2850(7) 0.3889(10) 0.054(4) Uani 0.246(14) 1 d D U P B 2
H50C H 0.257375 0.301880 0.378301 0.065 Uiso 0.246(14) 1 calc R U P B 2
H50D H 0.232965 0.260359 0.436548 0.065 Uiso 0.246(14) 1 calc R U P B 2
C51X C 0.1548(14) 0.3300(8) 0.3990(8) 0.058(4) Uani 0.246(14) 1 d D U P B 2
H51C H 0.118396 0.314399 0.423944 0.069 Uiso 0.246(14) 1 calc R U P B 2
H51D H 0.185052 0.362036 0.431373 0.069 Uiso 0.246(14) 1 calc R U P B 2
O15 O 0.38046(17) 0.58227(12) 0.44870(17) 0.0537(7) Uani 1 1 d . . . . .
C53 C 0.3193(3) 0.5855(2) 0.4806(3) 0.0592(10) Uani 1 1 d . . . . .
H53A H 0.343361 0.583448 0.539762 0.071 Uiso 1 1 calc R U . . .
H53B H 0.281283 0.553813 0.460697 0.071 Uiso 1 1 calc R U . . .
C54 C 0.2758(3) 0.6395(2) 0.4553(3) 0.0638(11) Uani 1 1 d . . . . .
H54A H 0.260454 0.655664 0.498224 0.077 Uiso 1 1 calc R U . . .
H54B H 0.226864 0.634848 0.406240 0.077 Uiso 1 1 calc R U . . .
C55 C 0.3385(3) 0.6757(2) 0.4393(4) 0.0702(13) Uani 1 1 d . . . . .
H55A H 0.312729 0.704947 0.398777 0.084 Uiso 1 1 calc R U . . .
H55B H 0.375327 0.693797 0.489063 0.084 Uiso 1 1 calc R U . . .
C56 C 0.3821(3) 0.63342(19) 0.4086(2) 0.0548(9) Uani 1 1 d . . . . .
H56A H 0.354736 0.628815 0.349953 0.066 Uiso 1 1 calc R U . . .
H56B H 0.438327 0.645474 0.420514 0.066 Uiso 1 1 calc R U . . .
O16 O 0.3085(2) 0.49975(16) 0.0466(2) 0.0708(8) Uani 1 1 d D U . . .
C57 C 0.3649(3) 0.51594(19) 0.0037(2) 0.0566(9) Uani 1 1 d D U . . .
H57A H 0.370856 0.484553 -0.029640 0.068 Uiso 0.662(11) 1 calc R U P C 1
H57B H 0.344128 0.549145 -0.030847 0.068 Uiso 0.662(11) 1 calc R U P C 1
H57C H 0.357706 0.490087 -0.041454 0.068 Uiso 0.338(11) 1 calc R U P C 2
H57D H 0.353461 0.554624 -0.017441 0.068 Uiso 0.338(11) 1 calc R U P C 2
C58 C 0.4401(5) 0.5283(4) 0.0667(4) 0.0509(19) Uani 0.662(11) 1 d D U P C 1
H58A H 0.440090 0.566565 0.088034 0.061 Uiso 0.662(11) 1 calc R U P C 1
H58B H 0.485458 0.524852 0.048016 0.061 Uiso 0.662(11) 1 calc R U P C 1
C59 C 0.4456(3) 0.4823(3) 0.1317(3) 0.0453(15) Uani 0.662(11) 1 d D U P C 1
H59A H 0.459029 0.444876 0.116407 0.054 Uiso 0.662(11) 1 calc R U P C 1
H59B H 0.484998 0.492611 0.185321 0.054 Uiso 0.662(11) 1 calc R U P C 1
C60 C 0.3665(3) 0.4849(2) 0.1282(3) 0.0608(11) Uani 1 1 d D U . . .
H60A H 0.363009 0.513153 0.167062 0.073 Uiso 0.662(11) 1 calc R U P C 1
H60B H 0.351443 0.448046 0.143946 0.073 Uiso 0.662(11) 1 calc R U P C 1
H60C H 0.342937 0.492988 0.168870 0.073 Uiso 0.338(11) 1 calc R U P C 2
H60D H 0.380238 0.444492 0.130985 0.073 Uiso 0.338(11) 1 calc R U P C 2
C58X C 0.4464(7) 0.5121(5) 0.0627(7) 0.035(2) Uani 0.338(11) 1 d D U P C 2
H58C H 0.480626 0.542588 0.055514 0.042 Uiso 0.338(11) 1 calc R U P C 2
H58D H 0.471107 0.475524 0.058979 0.042 Uiso 0.338(11) 1 calc R U P C 2
C59X C 0.4356(6) 0.5177(5) 0.1420(5) 0.039(2) Uani 0.338(11) 1 d D U P C 2
H59C H 0.482681 0.502763 0.186855 0.046 Uiso 0.338(11) 1 calc R U P C 2
H59D H 0.426510 0.557251 0.153312 0.046 Uiso 0.338(11) 1 calc R U P C 2
O17 O 0.0548(5) 0.4389(4) 0.4480(6) 0.083(2) Uani 0.514(8) 1 d D U P D 1
C61 C -0.0116(6) 0.4604(5) 0.3808(6) 0.065(2) Uani 0.514(8) 1 d D U P D 1
H61A H -0.044802 0.486324 0.398689 0.078 Uiso 0.514(8) 1 calc R U P D 1
H61B H -0.046267 0.429477 0.349777 0.078 Uiso 0.514(8) 1 calc R U P D 1
C62 C 0.0271(6) 0.4904(4) 0.3322(6) 0.063(2) Uani 0.514(8) 1 d D U P D 1
H62A H -0.001871 0.525686 0.310055 0.076 Uiso 0.514(8) 1 calc R U P D 1
H62B H 0.028115 0.466677 0.287420 0.076 Uiso 0.514(8) 1 calc R U P D 1
C63 C 0.1115(6) 0.5023(5) 0.3906(6) 0.067(2) Uani 0.514(8) 1 d D U P D 1
H63A H 0.151486 0.482408 0.374279 0.080 Uiso 0.514(8) 1 calc R U P D 1
H63B H 0.122880 0.543038 0.392533 0.080 Uiso 0.514(8) 1 calc R U P D 1
C64 C 0.1156(7) 0.4822(5) 0.4700(6) 0.074(2) Uani 0.514(8) 1 d D U P D 1
H64A H 0.169521 0.466749 0.501756 0.089 Uiso 0.514(8) 1 calc R U P D 1
H64B H 0.102580 0.512487 0.500758 0.089 Uiso 0.514(8) 1 calc R U P D 1
O17X O 0.0689(5) 0.4412(3) 0.4146(5) 0.0646(17) Uani 0.486(8) 1 d D U P D 2
C61X C 0.0050(7) 0.4705(4) 0.3536(7) 0.063(2) Uani 0.486(8) 1 d D U P D 2
H61C H -0.048003 0.454245 0.347146 0.076 Uiso 0.486(8) 1 calc R U P D 2
H61D H 0.011971 0.468389 0.301630 0.076 Uiso 0.486(8) 1 calc R U P D 2
C62X C 0.0104(6) 0.5289(4) 0.3811(7) 0.070(2) Uani 0.486(8) 1 d D U P D 2
H62C H -0.018578 0.534275 0.417905 0.084 Uiso 0.486(8) 1 calc R U P D 2
H62D H -0.011582 0.555114 0.335422 0.084 Uiso 0.486(8) 1 calc R U P D 2
C63X C 0.1005(6) 0.5369(4) 0.4242(7) 0.067(2) Uani 0.486(8) 1 d D U P D 2
H63C H 0.122990 0.559285 0.391154 0.081 Uiso 0.486(8) 1 calc R U P D 2
H63D H 0.112271 0.556264 0.475978 0.081 Uiso 0.486(8) 1 calc R U P D 2
C64X C 0.1352(6) 0.4799(4) 0.4372(9) 0.074(3) Uani 0.486(8) 1 d D U P D 2
H64C H 0.168006 0.473872 0.404137 0.089 Uiso 0.486(8) 1 calc R U P D 2
H64D H 0.170135 0.474640 0.494229 0.089 Uiso 0.486(8) 1 calc R U P D 2
O18 O 0.3573(5) 0.1869(4) 0.2292(6) 0.184(3) Uani 1 1 d D U . . .
C65 C 0.4140(6) 0.1481(4) 0.2863(7) 0.141(3) Uani 1 1 d D U . . .
H65A H 0.470605 0.160734 0.301933 0.170 Uiso 1 1 calc R U . . .
H65B H 0.401306 0.142586 0.334790 0.170 Uiso 1 1 calc R U . . .
C66 C 0.3990(7) 0.1018(5) 0.2403(8) 0.160(3) Uani 1 1 d D U . . .
H66A H 0.387129 0.070880 0.270932 0.193 Uiso 0.62(2) 1 calc R U P E 1
H66B H 0.449103 0.091747 0.232211 0.193 Uiso 0.62(2) 1 calc R U P E 1
H66C H 0.351890 0.081625 0.243533 0.193 Uiso 0.38(2) 1 calc R U P E 2
H66D H 0.446095 0.076382 0.259111 0.193 Uiso 0.38(2) 1 calc R U P E 2
C67 C 0.3349(10) 0.1038(5) 0.1630(9) 0.138(4) Uani 0.62(2) 1 d D U P E 1
H67A H 0.350328 0.083144 0.123162 0.166 Uiso 0.62(2) 1 calc R U P E 1
H67B H 0.285442 0.086498 0.165324 0.166 Uiso 0.62(2) 1 calc R U P E 1
C68 C 0.3210(7) 0.1618(4) 0.1412(8) 0.157(3) Uani 1 1 d D U . . .
H68A H 0.263006 0.170431 0.113773 0.189 Uiso 0.62(2) 1 calc R U P E 1
H68B H 0.351094 0.174275 0.107787 0.189 Uiso 0.62(2) 1 calc R U P E 1
H68C H 0.266093 0.146239 0.127134 0.189 Uiso 0.38(2) 1 calc R U P E 2
H68D H 0.322339 0.188599 0.099704 0.189 Uiso 0.38(2) 1 calc R U P E 2
C67X C 0.3827(17) 0.1188(11) 0.1589(12) 0.155(5) Uani 0.38(2) 1 d D U P E 2
H67C H 0.363199 0.086595 0.121929 0.186 Uiso 0.38(2) 1 calc R U P E 2
H67D H 0.431993 0.133954 0.153540 0.186 Uiso 0.38(2) 1 calc R U P E 2

loop_
_atom_site_aniso_label
_atom_site_aniso_U_11
_atom_site_aniso_U_22
_atom_site_aniso_U_33
_atom_site_aniso_U_23
_atom_site_aniso_U_13
_atom_site_aniso_U_12
Li1 0.031(2) 0.031(2) 0.037(3) -0.001(2) 0.018(2) 0.0006(19)
Li2 0.037(3) 0.035(3) 0.032(3) -0.005(2) 0.013(2) -0.001(2)
Li3 0.034(2) 0.031(2) 0.032(3) 0.002(2) 0.013(2) 0.0030(19)
Li4 0.046(3) 0.036(3) 0.039(3) 0.009(2) 0.020(2) 0.007(2)
O1 0.0320(10) 0.0256(9) 0.0243(10) -0.0002(7) 0.0078(8) 0.0020(7)
C1 0.0308(13) 0.0258(12) 0.0220(12) 0.0004(10) 0.0107(10) -0.0004(10)
C2 0.0347(14) 0.0256(13) 0.0237(13) -0.0007(10) 0.0112(11) -0.0034(10)
C3 0.0354(14) 0.0271(13) 0.0288(14) 0.0045(11) 0.0113(12) 0.0031(11)
C4 0.0337(14) 0.0329(14) 0.0260(13) 0.0017(11) 0.0079(11) 0.0012(11)
C5 0.0342(14) 0.0312(14) 0.0244(13) -0.0018(11) 0.0096(11) -0.0012(11)
C6 0.0345(14) 0.0246(12) 0.0233(13) 0.0002(10) 0.0111(11) -0.0008(10)
C7 0.0370(15) 0.0375(16) 0.0317(16) -0.0001(13) 0.0016(13) 0.0050(13)
C8 0.0460(19) 0.0411(19) 0.047(2) 0.0004(16) -0.0067(16) 0.0131(15)
C9 0.0346(16) 0.0455(19) 0.047(2) 0.0005(16) 0.0013(14) 0.0002(14)
C10 0.0485(19) 0.061(2) 0.0295(17) 0.0049(16) 0.0013(15) 0.0082(17)
S1 0.0304(3) 0.0256(3) 0.0226(3) -0.0014(2) 0.0092(3) -0.0002(2)
O5 0.0328(10) 0.0300(10) 0.0286(10) -0.0016(8) 0.0131(8) 0.0001(8)
O6 0.0388(18) 0.0312(17) 0.0276(17) -0.0035(12) 0.0110(13) 0.0007(12)
O2 0.0283(9) 0.0274(9) 0.0264(10) 0.0021(8) 0.0109(8) -0.0005(7)
C11 0.0303(13) 0.0219(12) 0.0263(13) 0.0007(10) 0.0129(11) 0.0026(10)
C12 0.0290(12) 0.0229(12) 0.0268(13) -0.0018(10) 0.0114(11) 0.0010(10)
C13 0.0309(13) 0.0244(12) 0.0293(14) -0.0027(10) 0.0111(11) 0.0009(10)
C14 0.0323(13) 0.0269(13) 0.0343(15) -0.0029(11) 0.0148(12) -0.0027(11)
C15 0.0338(14) 0.0271(13) 0.0340(15) 0.0017(11) 0.0168(12) -0.0002(11)
C16 0.0317(13) 0.0248(12) 0.0251(13) 0.0010(10) 0.0108(11) 0.0023(10)
C17 0.0370(15) 0.0335(15) 0.0395(16) -0.0054(13) 0.0182(13) -0.0088(12)
C18 0.057(2) 0.0371(18) 0.074(3) -0.0138(18) 0.032(2) -0.0098(16)
C19 0.055(2) 0.063(2) 0.047(2) -0.0080(19) 0.0164(18) -0.0239(19)
C20 0.051(2) 0.051(2) 0.058(2) -0.0129(17) 0.0331(18) -0.0152(16)
S2 0.0326(3) 0.0259(3) 0.0256(3) 0.0029(2) 0.0126(3) 0.0035(2)
O7 0.0418(11) 0.0257(10) 0.0332(11) 0.0074(8) 0.0168(9) 0.0063(8)
O3 0.0350(10) 0.0245(9) 0.0290(10) 0.0004(8) 0.0174(8) -0.0012(8)
C21 0.0311(13) 0.0258(13) 0.0243(13) 0.0026(10) 0.0117(11) 0.0010(10)
C22 0.0304(13) 0.0254(13) 0.0246(13) 0.0025(10) 0.0116(11) 0.0019(10)
C23 0.0355(14) 0.0268(13) 0.0279(14) 0.0042(11) 0.0134(12) 0.0000(11)
C24 0.0339(14) 0.0319(14) 0.0287(14) 0.0045(11) 0.0145(12) 0.0016(11)
C25 0.0338(14) 0.0334(14) 0.0265(14) 0.0030(11) 0.0143(12) 0.0028(11)
C26 0.0330(13) 0.0276(13) 0.0243(13) -0.0012(10) 0.0131(11) -0.0006(10)
C27 0.0378(15) 0.0391(16) 0.0389(17) 0.0064(13) 0.0211(14) -0.0002(13)
C28 0.0500(19) 0.0457(19) 0.048(2) 0.0037(15) 0.0244(17) -0.0128(15)
C29 0.065(3) 0.047(2) 0.142(5) 0.028(3) 0.075(3) 0.0139(19)
C30 0.082(3) 0.075(3) 0.0349(19) -0.0041(18) 0.032(2) -0.034(2)
S3 0.0354(4) 0.0262(3) 0.0268(4) -0.0011(2) 0.0157(3) 0.0013(3)
O8 0.0375(11) 0.0287(10) 0.0278(10) -0.0040(8) 0.0137(9) -0.0017(8)
O9 0.0487(13) 0.0378(12) 0.0379(12) -0.0039(9) 0.0274(11) 0.0016(10)
O4 0.0314(10) 0.0277(9) 0.0277(10) 0.0008(8) 0.0140(8) 0.0029(8)
C31 0.0310(13) 0.0197(11) 0.0268(13) -0.0029(10) 0.0119(11) -0.0012(10)
C32 0.0313(13) 0.0225(12) 0.0280(13) -0.0004(10) 0.0122(11) 0.0004(10)
C33 0.0342(14) 0.0265(13) 0.0344(15) -0.0050(11) 0.0161(12) -0.0014(11)
C34 0.0308(13) 0.0264(13) 0.0375(16) -0.0044(11) 0.0141(12) 0.0006(10)
C35 0.0337(14) 0.0258(13) 0.0307(14) -0.0008(11) 0.0108(12) 0.0022(11)
C36 0.0329(13) 0.0246(12) 0.0246(13) -0.0038(10) 0.0108(11) -0.0005(10)
C37 0.0318(14) 0.0381(16) 0.0426(18) -0.0010(13) 0.0149(13) 0.0031(12)
C38 0.0347(15) 0.0433(18) 0.060(2) -0.0009(16) 0.0237(16) -0.0007(13)
C39 0.0355(17) 0.076(3) 0.052(2) 0.015(2) 0.0152(16) 0.0083(17)
C40 0.0436(18) 0.0408(18) 0.070(3) -0.0063(18) 0.0261(19) 0.0083(15)
S4 0.0332(4) 0.0234(3) 0.0266(3) 0.0007(2) 0.0114(3) 0.0004(2)
O10 0.0370(11) 0.0284(10) 0.0310(11) 0.0006(8) 0.0134(9) -0.0025(8)
O11 0.044(2) 0.0274(17) 0.039(2) 0.0056(13) 0.0154(15) 0.0034(13)
O12 0.0431(12) 0.0296(10) 0.0336(11) -0.0066(9) 0.0175(10) -0.0051(9)
C41 0.0463(17) 0.0398(17) 0.0389(17) -0.0150(14) 0.0182(15) -0.0038(14)
C42 0.051(2) 0.051(2) 0.062(2) -0.0267(19) 0.0248(19) -0.0128(17)
C43 0.069(2) 0.0336(17) 0.070(3) -0.0148(18) 0.036(2) -0.0122(17)
C44 0.0467(17) 0.0259(14) 0.0485(19) -0.0017(13) 0.0206(15) -0.0022(12)
O13 0.0525(14) 0.0345(12) 0.0609(16) 0.0017(11) 0.0221(12) -0.0042(10)
C45 0.073(2) 0.0375(18) 0.063(2) -0.0008(17) 0.0269(19) 0.0080(17)
C46 0.136(5) 0.079(6) 0.059(4) -0.001(4) 0.048(5) 0.019(5)
C47 0.142(5) 0.128(5) 0.078(4) -0.042(3) -0.030(4) 0.039(4)
C48 0.079(3) 0.065(3) 0.051(2) 0.007(2) 0.005(2) -0.009(2)
C46X 0.146(8) 0.043(4) 0.076(6) -0.020(4) -0.010(6) 0.009(4)
O14 0.0616(15) 0.0347(12) 0.0359(12) 0.0050(9) 0.0132(11) 0.0122(11)
C49 0.061(2) 0.0340(16) 0.0402(18) 0.0052(13) 0.0095(16) 0.0121(15)
C50 0.063(4) 0.047(3) 0.037(2) 0.0071(19) 0.011(2) 0.007(2)
C51 0.057(3) 0.044(2) 0.049(3) -0.004(2) 0.023(2) -0.007(2)
C52 0.062(2) 0.0336(15) 0.0446(18) 0.0015(13) 0.0224(16) 0.0044(14)
C50X 0.057(7) 0.048(6) 0.048(6) 0.004(5) 0.008(4) 0.003(5)
C51X 0.073(8) 0.050(7) 0.043(4) -0.005(4) 0.013(6) 0.004(6)
O15 0.0558(15) 0.0555(16) 0.0494(16) -0.0017(13) 0.0193(13) 0.0110(13)
C53 0.053(2) 0.064(3) 0.062(3) -0.001(2) 0.023(2) 0.0048(19)
C54 0.063(3) 0.056(2) 0.071(3) -0.010(2) 0.023(2) 0.009(2)
C55 0.066(3) 0.048(2) 0.083(4) 0.000(2) 0.013(3) 0.009(2)
C56 0.062(2) 0.060(2) 0.0367(19) -0.0009(17) 0.0126(17) -0.0008(19)
O16 0.0617(16) 0.078(2) 0.071(2) -0.0082(17) 0.0224(15) -0.0023(15)
C57 0.080(2) 0.051(2) 0.0401(17) 0.0025(16) 0.0241(16) 0.0017(19)
C58 0.067(3) 0.049(5) 0.053(3) -0.018(3) 0.042(2) -0.025(3)
C59 0.043(2) 0.056(4) 0.039(2) 0.001(2) 0.0179(19) 0.005(2)
C60 0.056(2) 0.078(3) 0.059(2) 0.017(2) 0.0325(18) 0.002(2)
C58X 0.057(3) 0.016(5) 0.044(4) -0.010(4) 0.032(3) 0.001(3)
C59X 0.046(4) 0.039(5) 0.037(3) 0.007(4) 0.023(3) 0.008(3)
O17 0.099(5) 0.069(4) 0.076(5) 0.022(4) 0.026(4) -0.002(3)
C61 0.071(4) 0.063(5) 0.067(5) 0.010(4) 0.031(3) 0.006(3)
C62 0.070(4) 0.055(5) 0.062(4) 0.013(3) 0.020(3) 0.002(4)
C63 0.072(4) 0.061(5) 0.060(4) 0.006(4) 0.016(3) -0.003(4)
C64 0.085(5) 0.071(5) 0.060(4) 0.009(4) 0.020(4) 0.001(4)
O17X 0.083(4) 0.049(3) 0.062(4) 0.009(3) 0.027(3) 0.003(2)
C61X 0.074(5) 0.058(5) 0.055(5) 0.002(4) 0.021(4) -0.004(4)
C62X 0.079(4) 0.057(4) 0.060(5) 0.005(4) 0.009(4) 0.014(4)
C63X 0.076(4) 0.055(4) 0.069(5) 0.000(4) 0.023(4) -0.006(3)
C64X 0.070(4) 0.067(4) 0.080(6) 0.014(5) 0.020(4) 0.003(3)
O18 0.185(7) 0.150(5) 0.215(7) 0.002(5) 0.073(6) 0.013(5)
C65 0.131(6) 0.131(6) 0.195(7) 0.020(5) 0.099(5) -0.008(5)
C66 0.157(7) 0.133(5) 0.200(8) 0.017(5) 0.077(6) -0.019(5)
C67 0.152(9) 0.139(6) 0.168(8) 0.026(5) 0.111(6) 0.002(7)
C68 0.155(7) 0.128(6) 0.205(7) 0.010(5) 0.087(6) 0.003(5)
C67X 0.142(11) 0.141(10) 0.195(8) 0.014(7) 0.079(10) -0.002(8)

loop_
_atom_type_symbol
_atom_type_description
_atom_type_scat_dispersion_real
_atom_type_scat_dispersion_imag
_atom_type_scat_source
C C 0.0033 0.0016 'International Tables Vol C Tables 4.2.6.8 and 6.1.1.4'
H H 0.0000 0.0000 'International Tables Vol C Tables 4.2.6.8 and 6.1.1.4'
Li Li -0.0003 0.0001 'International Tables Vol C Tables 4.2.6.8 and 6.1.1.4'
O O 0.0106 0.0060 'International Tables Vol C Tables 4.2.6.8 and 6.1.1.4'
S S 0.1246 0.1234 'International Tables Vol C Tables 4.2.6.8 and 6.1.1.4'

loop_
_geom_angle_atom_site_label_1
_geom_angle_atom_site_label_2
_geom_angle_atom_site_label_3
_geom_angle
_geom_angle_site_symmetry_1
_geom_angle_site_symmetry_3
_geom_angle_publ_flag
O2 Li1 O1 98.4(2) . . ?
O2 Li1 O3 107.1(2) . 3_565 ?
O1 Li1 O3 152.7(3) . 3_565 ?
O2 Li1 O5 88.2(2) . . ?
O1 Li1 O5 89.1(2) . . ?
O3 Li1 O5 82.4(2) 3_565 . ?
O2 Li1 O2 93.2(2) . 3_565 ?
O1 Li1 O2 87.3(2) . 3_565 ?
O3 Li1 O2 100.5(2) 3_565 3_565 ?
O5 Li1 O2 176.3(3) . 3_565 ?
O4 Li2 O1 119.0(3) . . ?
O4 Li2 O2 109.0(3) . 3_565 ?
O1 Li2 O2 99.9(3) . 3_565 ?
O4 Li2 O10 92.5(2) . . ?
O1 Li2 O10 94.0(3) . . ?
O2 Li2 O10 143.9(3) 3_565 . ?
O4 Li3 O8 93.6(2) . . ?
O4 Li3 O12 95.3(2) . . ?
O8 Li3 O12 94.2(2) . . ?
O4 Li3 O5 149.0(3) . 3_565 ?
O8 Li3 O5 116.3(3) . 3_565 ?
O12 Li3 O5 90.6(2) . 3_565 ?
O4 Li3 O3 89.2(2) . . ?
O8 Li3 O3 94.7(2) . . ?
O12 Li3 O3 169.8(3) . . ?
O5 Li3 O3 80.9(2) 3_565 . ?
O13 Li4 O14 114.9(3) . . ?
O13 Li4 O7 111.4(3) . 3_565 ?
O14 Li4 O7 108.2(3) . 3_565 ?
O13 Li4 O10 103.5(3) . . ?
O14 Li4 O10 107.1(3) . . ?
O7 Li4 O10 111.7(3) 3_565 . ?
C1 O1 Li2 130.0(2) . . ?
C1 O1 Li1 133.4(2) . . ?
Li2 O1 Li1 89.4(2) . . ?
O1 C1 C2 124.5(3) . . ?
O1 C1 C6 122.1(2) . . ?
C2 C1 C6 113.3(2) . . ?
C3 C2 C1 122.9(3) . . ?
C3 C2 S4 116.6(2) . . ?
C1 C2 S4 120.5(2) . . ?
C4 C3 C2 122.3(3) . . ?
C4 C3 H3 118.8 . . ?
C2 C3 H3 118.8 . . ?
C3 C4 C5 116.2(3) . . ?
C3 C4 C7 123.4(3) . . ?
C5 C4 C7 120.4(3) . . ?
C6 C5 C4 121.7(3) . . ?
C6 C5 H5 119.2 . . ?
C4 C5 H5 119.2 . . ?
C5 C6 C1 123.4(3) . . ?
C5 C6 S1 117.9(2) . . ?
C1 C6 S1 118.8(2) . . ?
C10 C7 C4 109.7(3) . . ?
C10 C7 C8 108.5(3) . . ?
C4 C7 C8 111.6(3) . . ?
C10 C7 C9 109.1(3) . . ?
C4 C7 C9 109.7(3) . . ?
C8 C7 C9 108.2(3) . . ?
C7 C8 H8A 109.5 . . ?
C7 C8 H8B 109.5 . . ?
H8A C8 H8B 109.5 . . ?
C7 C8 H8C 109.5 . . ?
H8A C8 H8C 109.5 . . ?
H8B C8 H8C 109.5 . . ?
C7 C9 H9A 109.5 . . ?
C7 C9 H9B 109.5 . . ?
H9A C9 H9B 109.5 . . ?
C7 C9 H9C 109.5 . . ?
H9A C9 H9C 109.5 . . ?
H9B C9 H9C 109.5 . . ?
C7 C10 H10A 109.5 . . ?
C7 C10 H10B 109.5 . . ?
H10A C10 H10B 109.5 . . ?
C7 C10 H10C 109.5 . . ?
H10A C10 H10C 109.5 . . ?
H10B C10 H10C 109.5 . . ?
O6 S1 O5 118.56(15) . . ?
O6 S1 C6 106.26(16) . . ?
O5 S1 C6 107.74(13) . . ?
O6 S1 C12 108.59(16) . . ?
O5 S1 C12 109.14(13) . . ?
C6 S1 C12 105.81(12) . . ?
S1 O5 Li3 126.86(19) . 3_565 ?
S1 O5 Li1 114.92(17) . . ?
Li3 O5 Li1 80.7(2) 3_565 . ?
C11 O2 Li2 119.2(2) . 3_565 ?
C11 O2 Li1 124.5(2) . . ?
Li2 O2 Li1 110.7(2) 3_565 . ?
C11 O2 Li1 123.5(2) . 3_565 ?
Li2 O2 Li1 79.9(2) 3_565 3_565 ?
Li1 O2 Li1 86.8(2) . 3_565 ?
O2 C11 C12 126.6(2) . . ?
O2 C11 C16 121.1(3) . . ?
C12 C11 C16 112.3(2) . . ?
C13 C12 C11 122.8(3) . . ?
C13 C12 S1 113.3(2) . . ?
C11 C12 S1 123.7(2) . . ?
C14 C13 C12 122.6(3) . . ?
C14 C13 H13 118.7 . . ?
C12 C13 H13 118.7 . . ?
C15 C14 C13 116.0(3) . . ?
C15 C14 C17 121.1(3) . . ?
C13 C14 C17 122.8(3) . . ?
C14 C15 C16 121.6(3) . . ?
C14 C15 H15 119.2 . . ?
C16 C15 H15 119.2 . . ?
C15 C16 C11 124.3(3) . . ?
C15 C16 S2 118.6(2) . . ?
C11 C16 S2 117.1(2) . . ?
C20 C17 C14 110.4(3) . . ?
C20 C17 C19 108.7(3) . . ?
C14 C17 C19 112.9(3) . . ?
C20 C17 C18 109.2(3) . . ?
C14 C17 C18 108.1(3) . . ?
C19 C17 C18 107.4(3) . . ?
C17 C18 H18A 109.5 . . ?
C17 C18 H18B 109.5 . . ?
H18A C18 H18B 109.5 . . ?
C17 C18 H18C 109.5 . . ?
H18A C18 H18C 109.5 . . ?
H18B C18 H18C 109.5 . . ?
C17 C19 H19A 109.5 . . ?
C17 C19 H19B 109.5 . . ?
H19A C19 H19B 109.5 . . ?
C17 C19 H19C 109.5 . . ?
H19A C19 H19C 109.5 . . ?
H19B C19 H19C 109.5 . . ?
C17 C20 H20A 109.5 . . ?
C17 C20 H20B 109.5 . . ?
H20A C20 H20B 109.5 . . ?
C17 C20 H20C 109.5 . . ?
H20A C20 H20C 109.5 . . ?
H20B C20 H20C 109.5 . . ?
O7 S2 C22 106.62(12) . . ?
O7 S2 C16 105.86(13) . . ?
C22 S2 C16 98.55(13) . . ?
O7 S2 Li1 149.16(14) . 3_565 ?
C22 S2 Li1 93.71(13) . 3_565 ?
C16 S2 Li1 93.40(14) . 3_565 ?
C22 S2 Li4 136.77(14) . 3_565 ?
C16 S2 Li4 111.94(15) . 3_565 ?
Li1 S2 Li4 113.46(15) 3_565 3_565 ?
S2 O7 Li4 115.1(2) . 3_565 ?
C21 O3 Li1 137.7(2) . 3_565 ?
C21 O3 Li3 122.4(2) . . ?
Li1 O3 Li3 84.6(2) 3_565 . ?
O3 C21 C22 122.0(2) . . ?
O3 C21 C26 125.0(2) . . ?
C22 C21 C26 113.0(2) . . ?
C23 C22 C21 125.0(3) . . ?
C23 C22 S2 121.1(2) . . ?
C21 C22 S2 113.82(19) . . ?
C22 C23 C24 120.3(3) . . ?
C22 C23 H23 119.8 . . ?
C24 C23 H23 119.8 . . ?
C25 C24 C23 116.8(3) . . ?
C25 C24 C27 121.8(3) . . ?
C23 C24 C27 121.3(3) . . ?
C24 C25 C26 122.7(3) . . ?
C24 C25 H25 118.7 . . ?
C26 C25 H25 118.7 . . ?
C25 C26 C21 122.1(3) . . ?
C25 C26 S3 117.4(2) . . ?
C21 C26 S3 120.2(2) . . ?
C29 C27 C30 112.0(4) . . ?
C29 C27 C24 110.6(3) . . ?
C30 C27 C24 108.6(3) . . ?
C29 C27 C28 107.0(3) . . ?
C30 C27 C28 107.5(3) . . ?
C24 C27 C28 111.1(3) . . ?
C27 C28 H28A 109.5 . . ?
C27 C28 H28B 109.5 . . ?
H28A C28 H28B 109.5 . . ?
C27 C28 H28C 109.5 . . ?
H28A C28 H28C 109.5 . . ?
H28B C28 H28C 109.5 . . ?
C27 C29 H29A 109.5 . . ?
C27 C29 H29B 109.5 . . ?
H29A C29 H29B 109.5 . . ?
C27 C29 H29C 109.5 . . ?
H29A C29 H29C 109.5 . . ?
H29B C29 H29C 109.5 . . ?
C27 C30 H30A 109.5 . . ?
C27 C30 H30B 109.5 . . ?
H30A C30 H30B 109.5 . . ?
C27 C30 H30C 109.5 . . ?
H30A C30 H30C 109.5 . . ?
H30B C30 H30C 109.5 . . ?
O9 S3 O8 116.41(14) . . ?
O9 S3 C26 107.06(13) . . ?
O8 S3 C26 107.38(13) . . ?
O9 S3 C32 106.64(14) . . ?
O8 S3 C32 109.14(13) . . ?
C26 S3 C32 110.15(13) . . ?
O9 S3 Li3 153.43(15) . . ?
C26 S3 Li3 88.85(14) . . ?
C32 S3 Li3 86.70(14) . . ?
S3 O8 Li3 116.5(2) . . ?
C31 O4 Li2 122.0(2) . . ?
C31 O4 Li3 130.4(2) . . ?
Li2 O4 Li3 99.6(2) . . ?
O4 C31 C36 123.2(2) . . ?
O4 C31 C32 124.2(3) . . ?
C36 C31 C32 112.6(2) . . ?
C36 C31 Li2 93.2(2) . . ?
C32 C31 Li2 149.2(2) . . ?
C33 C32 C31 122.6(3) . . ?
C33 C32 S3 116.0(2) . . ?
C31 C32 S3 121.4(2) . . ?
C32 C33 C34 122.8(3) . . ?
C32 C33 H33 118.6 . . ?
C34 C33 H33 118.6 . . ?
C35 C34 C33 116.2(3) . . ?
C35 C34 C37 122.7(3) . . ?
C33 C34 C37 121.1(3) . . ?
C34 C35 C36 122.6(3) . . ?
C34 C35 H35 118.7 . . ?
C36 C35 H35 118.7 . . ?
C35 C36 C31 123.1(3) . . ?
C35 C36 S4 113.5(2) . . ?
C31 C36 S4 123.3(2) . . ?
C38 C37 C34 109.9(3) . . ?
C38 C37 C40 109.1(3) . . ?
C34 C37 C40 108.9(3) . . ?
C38 C37 C39 108.2(3) . . ?
C34 C37 C39 112.0(3) . . ?
C40 C37 C39 108.7(3) . . ?
C37 C38 H38A 109.5 . . ?
C37 C38 H38B 109.5 . . ?
H38A C38 H38B 109.5 . . ?
C37 C38 H38C 109.5 . . ?
H38A C38 H38C 109.5 . . ?
H38B C38 H38C 109.5 . . ?
C37 C39 H39A 109.5 . . ?
C37 C39 H39B 109.5 . . ?
H39A C39 H39B 109.5 . . ?
C37 C39 H39C 109.5 . . ?
H39A C39 H39C 109.5 . . ?
H39B C39 H39C 109.5 . . ?
C37 C40 H40A 109.5 . . ?
C37 C40 H40B 109.5 . . ?
H40A C40 H40B 109.5 . . ?
C37 C40 H40C 109.5 . . ?
H40A C40 H40C 109.5 . . ?
H40B C40 H40C 109.5 . . ?
O11 S4 O10 116.97(16) . . ?
O11 S4 C2 107.67(17) . . ?
O10 S4 C2 108.61(13) . . ?
O11 S4 C36 108.01(17) . . ?
O10 S4 C36 110.77(13) . . ?
C2 S4 C36 104.00(13) . . ?
O11 S4 Li2 158.65(18) . . ?
C2 S4 Li2 87.19(14) . . ?
C36 S4 Li2 82.15(14) . . ?
S4 O10 Li4 122.4(2) . . ?
S4 O10 Li2 108.69(19) . . ?
Li4 O10 Li2 121.8(2) . . ?
C41 O12 C44 108.3(2) . . ?
C41 O12 Li3 118.7(2) . . ?
C44 O12 Li3 126.3(2) . . ?
O12 C41 C42 104.7(3) . . ?
O12 C41 H41A 110.8 . . ?
C42 C41 H41A 110.8 . . ?
O12 C41 H41B 110.8 . . ?
C42 C41 H41B 110.8 . . ?
H41A C41 H41B 108.9 . . ?
C43 C42 C41 101.3(3) . . ?
C43 C42 H42A 111.5 . . ?
C41 C42 H42A 111.5 . . ?
C43 C42 H42B 111.5 . . ?
C41 C42 H42B 111.5 . . ?
H42A C42 H42B 109.3 . . ?
C42 C43 C44 103.4(3) . . ?
C42 C43 H43A 111.1 . . ?
C44 C43 H43A 111.1 . . ?
C42 C43 H43B 111.1 . . ?
C44 C43 H43B 111.1 . . ?
H43A C43 H43B 109.0 . . ?
O12 C44 C43 106.9(3) . . ?
O12 C44 H44A 110.3 . . ?
C43 C44 H44A 110.3 . . ?
O12 C44 H44B 110.3 . . ?
C43 C44 H44B 110.3 . . ?
H44A C44 H44B 108.6 . . ?
C45 O13 C48 108.8(4) . . ?
C45 O13 Li4 121.2(3) . . ?
C48 O13 Li4 125.1(3) . . ?
C46 C45 O13 104.6(6) . . ?
O13 C45 C46X 103.3(6) . . ?
C46 C45 H45A 110.8 . . ?
O13 C45 H45A 110.8 . . ?
C46 C45 H45B 110.8 . . ?
O13 C45 H45B 110.8 . . ?
H45A C45 H45B 108.9 . . ?
O13 C45 H45C 111.1 . . ?
C46X C45 H45C 111.1 . . ?
O13 C45 H45D 111.1 . . ?
C46X C45 H45D 111.1 . . ?
H45C C45 H45D 109.1 . . ?
C45 C46 C47 95.8(6) . . ?
C45 C46 H46A 112.6 . . ?
C47 C46 H46A 112.6 . . ?
C45 C46 H46B 112.6 . . ?
C47 C46 H46B 112.6 . . ?
H46A C46 H46B 110.1 . . ?
C48 C47 C46X 97.8(6) . . ?
C48 C47 C46 100.6(5) . . ?
C48 C47 H47A 111.6 . . ?
C46 C47 H47A 111.6 . . ?
C48 C47 H47B 111.6 . . ?
C46 C47 H47B 111.6 . . ?
H47A C47 H47B 109.4 . . ?
C48 C47 H47C 112.2 . . ?
C46X C47 H47C 112.2 . . ?
C48 C47 H47D 112.2 . . ?
C46X C47 H47D 112.2 . . ?
H47C C47 H47D 109.8 . . ?
O13 C48 C47 104.7(5) . . ?
O13 C48 H48A 110.8 . . ?
C47 C48 H48A 110.8 . . ?
O13 C48 H48B 110.8 . . ?
C47 C48 H48B 110.8 . . ?
H48A C48 H48B 108.9 . . ?
C45 C46X C47 93.0(6) . . ?
C45 C46X H46C 113.1 . . ?
C47 C46X H46C 113.1 . . ?
C45 C46X H46D 113.1 . . ?
C47 C46X H46D 113.1 . . ?
H46C C46X H46D 110.5 . . ?
C52 O14 C49 109.8(3) . . ?
C52 O14 Li4 121.4(3) . . ?
C49 O14 Li4 128.9(3) . . ?
O14 C49 C50 105.3(3) . . ?
O14 C49 C50X 104.6(7) . . ?
O14 C49 H49A 110.7 . . ?
C50 C49 H49A 110.7 . . ?
O14 C49 H49B 110.7 . . ?
C50 C49 H49B 110.7 . . ?
H49A C49 H49B 108.8 . . ?
O14 C49 H49C 110.8 . . ?
C50X C49 H49C 110.8 . . ?
O14 C49 H49D 110.8 . . ?
C50X C49 H49D 110.8 . . ?
H49C C49 H49D 108.9 . . ?
C49 C50 C51 100.9(4) . . ?
C49 C50 H50A 111.6 . . ?
C51 C50 H50A 111.6 . . ?
C49 C50 H50B 111.6 . . ?
C51 C50 H50B 111.6 . . ?
H50A C50 H50B 109.4 . . ?
C52 C51 C50 101.7(4) . . ?
C52 C51 H51A 111.4 . . ?
C50 C51 H51A 111.4 . . ?
C52 C51 H51B 111.4 . . ?
C50 C51 H51B 111.4 . . ?
H51A C51 H51B 109.3 . . ?
O14 C52 C51 104.9(3) . . ?
O14 C52 C51X 105.4(7) . . ?
O14 C52 H52A 110.8 . . ?
C51 C52 H52A 110.8 . . ?
O14 C52 H52B 110.8 . . ?
C51 C52 H52B 110.8 . . ?
H52A C52 H52B 108.8 . . ?
O14 C52 H52C 110.7 . . ?
C51X C52 H52C 110.7 . . ?
O14 C52 H52D 110.7 . . ?
C51X C52 H52D 110.7 . . ?
H52C C52 H52D 108.8 . . ?
C49 C50X C51X 100.9(11) . . ?
C49 C50X H50C 111.6 . . ?
C51X C50X H50C 111.6 . . ?
C49 C50X H50D 111.6 . . ?
C51X C50X H50D 111.6 . . ?
H50C C50X H50D 109.4 . . ?
C52 C51X C50X 101.1(11) . . ?
C52 C51X H51C 111.5 . . ?
C50X C51X H51C 111.5 . . ?
C52 C51X H51D 111.5 . . ?
C50X C51X H51D 111.5 . . ?
H51C C51X H51D 109.4 . . ?
C53 O15 C56 108.9(3) . . ?
O15 C53 C54 108.6(4) . . ?
O15 C53 H53A 110.0 . . ?
C54 C53 H53A 110.0 . . ?
O15 C53 H53B 110.0 . . ?
C54 C53 H53B 110.0 . . ?
H53A C53 H53B 108.4 . . ?
C53 C54 C55 102.2(4) . . ?
C53 C54 H54A 111.3 . . ?
C55 C54 H54A 111.3 . . ?
C53 C54 H54B 111.3 . . ?
C55 C54 H54B 111.3 . . ?
H54A C54 H54B 109.2 . . ?
C56 C55 C54 102.0(4) . . ?
C56 C55 H55A 111.4 . . ?
C54 C55 H55A 111.4 . . ?
C56 C55 H55B 111.4 . . ?
C54 C55 H55B 111.4 . . ?
H55A C55 H55B 109.2 . . ?
O15 C56 C55 106.2(4) . . ?
O15 C56 H56A 110.5 . . ?
C55 C56 H56A 110.5 . . ?
O15 C56 H56B 110.5 . . ?
C55 C56 H56B 110.5 . . ?
H56A C56 H56B 108.7 . . ?
C60 O16 C57 102.1(3) . . ?
C58 C57 O16 104.8(4) . . ?
C58X C57 O16 106.7(6) . . ?
C58 C57 H57A 110.8 . . ?
O16 C57 H57A 110.8 . . ?
C58 C57 H57B 110.8 . . ?
O16 C57 H57B 110.8 . . ?
H57A C57 H57B 108.9 . . ?
C58X C57 H57C 110.4 . . ?
O16 C57 H57C 110.4 . . ?
C58X C57 H57D 110.4 . . ?
O16 C57 H57D 110.4 . . ?
H57C C57 H57D 108.6 . . ?
C57 C58 C59 102.9(5) . . ?
C57 C58 H58A 111.2 . . ?
C59 C58 H58A 111.2 . . ?
C57 C58 H58B 111.2 . . ?
C59 C58 H58B 111.2 . . ?
H58A C58 H58B 109.1 . . ?
C60 C59 C58 98.9(5) . . ?
C60 C59 H59A 112.0 . . ?
C58 C59 H59A 112.0 . . ?
C60 C59 H59B 112.0 . . ?
C58 C59 H59B 112.0 . . ?
H59A C59 H59B 109.7 . . ?
C59 C60 O16 112.1(4) . . ?
C59X C60 O16 106.5(5) . . ?
C59 C60 H60A 109.2 . . ?
O16 C60 H60A 109.2 . . ?
C59 C60 H60B 109.2 . . ?
O16 C60 H60B 109.2 . . ?
H60A C60 H60B 107.9 . . ?
C59X C60 H60C 110.4 . . ?
O16 C60 H60C 110.4 . . ?
C59X C60 H60D 110.4 . . ?
O16 C60 H60D 110.4 . . ?
H60C C60 H60D 108.6 . . ?
C57 C58X C59X 103.7(8) . . ?
C57 C58X H58C 111.0 . . ?
C59X C58X H58C 111.0 . . ?
C57 C58X H58D 111.0 . . ?
C59X C58X H58D 111.0 . . ?
H58C C58X H58D 109.0 . . ?
C60 C59X C58X 101.3(8) . . ?
C60 C59X H59C 111.5 . . ?
C58X C59X H59C 111.5 . . ?
C60 C59X H59D 111.5 . . ?
C58X C59X H59D 111.5 . . ?
H59C C59X H59D 109.3 . . ?
C61 O17 C64 106.2(8) . . ?
O17 C61 C62 104.3(8) . . ?
O17 C61 H61A 110.9 . . ?
C62 C61 H61A 110.9 . . ?
O17 C61 H61B 110.9 . . ?
C62 C61 H61B 110.9 . . ?
H61A C61 H61B 108.9 . . ?
C61 C62 C63 104.2(7) . . ?
C61 C62 H62A 110.9 . . ?
C63 C62 H62A 110.9 . . ?
C61 C62 H62B 110.9 . . ?
C63 C62 H62B 110.9 . . ?
H62A C62 H62B 108.9 . . ?
C64 C63 C62 106.7(8) . . ?
C64 C63 H63A 110.4 . . ?
C62 C63 H63A 110.4 . . ?
C64 C63 H63B 110.4 . . ?
C62 C63 H63B 110.4 . . ?
H63A C63 H63B 108.6 . . ?
O17 C64 C63 101.9(8) . . ?
O17 C64 H64A 111.4 . . ?
C63 C64 H64A 111.4 . . ?
O17 C64 H64B 111.4 . . ?
C63 C64 H64B 111.4 . . ?
H64A C64 H64B 109.3 . . ?
C61X O17X C64X 103.9(8) . . ?
O17X C61X C62X 105.7(7) . . ?
O17X C61X H61C 110.6 . . ?
C62X C61X H61C 110.6 . . ?
O17X C61X H61D 110.6 . . ?
C62X C61X H61D 110.6 . . ?
H61C C61X H61D 108.7 . . ?
C61X C62X C63X 102.4(7) . . ?
C61X C62X H62C 111.3 . . ?
C63X C62X H62C 111.3 . . ?
C61X C62X H62D 111.3 . . ?
C63X C62X H62D 111.3 . . ?
H62C C62X H62D 109.2 . . ?
C64X C63X C62X 105.6(7) . . ?
C64X C63X H63C 110.6 . . ?
C62X C63X H63C 110.6 . . ?
C64X C63X H63D 110.6 . . ?
C62X C63X H63D 110.6 . . ?
H63C C63X H63D 108.7 . . ?
O17X C64X C63X 107.0(8) . . ?
O17X C64X H64C 110.3 . . ?
C63X C64X H64C 110.3 . . ?
O17X C64X H64D 110.3 . . ?
C63X C64X H64D 110.3 . . ?
H64C C64X H64D 108.6 . . ?
C65 O18 C68 112.2(9) . . ?
C66 C65 O18 99.2(10) . . ?
C66 C65 H65A 111.9 . . ?
O18 C65 H65A 111.9 . . ?
C66 C65 H65B 111.9 . . ?
O18 C65 H65B 111.9 . . ?
H65A C65 H65B 109.6 . . ?
C65 C66 C67 118.3(11) . . ?
C65 C66 C67X 108.2(13) . . ?
C65 C66 H66A 107.7 . . ?
C67 C66 H66A 107.7 . . ?
C65 C66 H66B 107.7 . . ?
C67 C66 H66B 107.7 . . ?
H66A C66 H66B 107.1 . . ?
C65 C66 H66C 110.1 . . ?
C67X C66 H66C 110.1 . . ?
C65 C66 H66D 110.1 . . ?
C67X C66 H66D 110.1 . . ?
H66C C66 H66D 108.4 . . ?
C68 C67 C66 106.9(11) . . ?
C68 C67 H67A 110.3 . . ?
C66 C67 H67A 110.3 . . ?
C68 C67 H67B 110.3 . . ?
C66 C67 H67B 110.3 . . ?
H67A C67 H67B 108.6 . . ?
C67 C68 O18 97.3(10) . . ?
C67X C68 O18 93.1(12) . . ?
C67 C68 H68A 112.3 . . ?
O18 C68 H68A 112.3 . . ?
C67 C68 H68B 112.3 . . ?
O18 C68 H68B 112.3 . . ?
H68A C68 H68B 109.9 . . ?
C67X C68 H68C 113.1 . . ?
O18 C68 H68C 113.1 . . ?
C67X C68 H68D 113.1 . . ?
O18 C68 H68D 113.1 . . ?
H68C C68 H68D 110.5 . . ?
C66 C67X C68 105.7(13) . . ?
C66 C67X H67C 110.6 . . ?
C68 C67X H67C 110.6 . . ?
C66 C67X H67D 110.6 . . ?
C68 C67X H67D 110.6 . . ?
H67C C67X H67D 108.7 . . ?

loop_
_geom_bond_atom_site_label_1
_geom_bond_atom_site_label_2
_geom_bond_distance
_geom_bond_site_symmetry_2
_geom_bond_publ_flag
Li1 O2 1.954(5) . ?
Li1 O1 1.957(5) . ?
Li1 O3 1.959(5) 3_565 ?
Li1 O5 2.145(6) . ?
Li1 O2 2.247(6) 3_565 ?
Li2 O4 1.852(6) . ?
Li2 O1 1.870(6) . ?
Li2 O2 1.931(6) 3_565 ?
Li2 O10 2.041(6) . ?
Li3 O4 1.906(6) . ?
Li3 O8 1.972(5) . ?
Li3 O12 2.072(6) . ?
Li3 O5 2.074(5) 3_565 ?
Li3 O3 2.096(6) . ?
Li4 O13 1.896(7) . ?
Li4 O14 1.926(7) . ?
Li4 O7 1.944(6) 3_565 ?
Li4 O10 2.023(6) . ?
O1 C1 1.284(3) . ?
C1 C2 1.426(4) . ?
C1 C6 1.427(4) . ?
C2 C3 1.395(4) . ?
C2 S4 1.765(3) . ?
C3 C4 1.393(4) . ?
C3 H3 0.9500 . ?
C4 C5 1.409(4) . ?
C4 C7 1.528(4) . ?
C5 C6 1.390(4) . ?
C5 H5 0.9500 . ?
C6 S1 1.763(3) . ?
C7 C10 1.527(5) . ?
C7 C8 1.532(5) . ?
C7 C9 1.535(5) . ?
C8 H8A 0.9800 . ?
C8 H8B 0.9800 . ?
C8 H8C 0.9800 . ?
C9 H9A 0.9800 . ?
C9 H9B 0.9800 . ?
C9 H9C 0.9800 . ?
C10 H10A 0.9800 . ?
C10 H10B 0.9800 . ?
C10 H10C 0.9800 . ?
S1 O6 1.432(3) . ?
S1 O5 1.472(2) . ?
S1 C12 1.776(3) . ?
O2 C11 1.301(3) . ?
C11 C12 1.423(4) . ?
C11 C16 1.424(4) . ?
C12 C13 1.396(4) . ?
C13 C14 1.391(4) . ?
C13 H13 0.9500 . ?
C14 C15 1.387(4) . ?
C14 C17 1.533(4) . ?
C15 C16 1.387(4) . ?
C15 H15 0.9500 . ?
C16 S2 1.792(3) . ?
C17 C20 1.518(4) . ?
C17 C19 1.534(5) . ?
C17 C18 1.541(5) . ?
C18 H18A 0.9800 . ?
C18 H18B 0.9800 . ?
C18 H18C 0.9800 . ?
C19 H19A 0.9800 . ?
C19 H19B 0.9800 . ?
C19 H19C 0.9800 . ?
C20 H20A 0.9800 . ?
C20 H20B 0.9800 . ?
C20 H20C 0.9800 . ?
S2 O7 1.516(2) . ?
S2 C22 1.780(3) . ?
O3 C21 1.281(3) . ?
C21 C22 1.423(4) . ?
C21 C26 1.429(4) . ?
C22 C23 1.383(4) . ?
C23 C24 1.403(4) . ?
C23 H23 0.9500 . ?
C24 C25 1.394(4) . ?
C24 C27 1.535(4) . ?
C25 C26 1.396(4) . ?
C25 H25 0.9500 . ?
C26 S3 1.767(3) . ?
C27 C29 1.520(5) . ?
C27 C30 1.525(5) . ?
C27 C28 1.539(5) . ?
C28 H28A 0.9800 . ?
C28 H28B 0.9800 . ?
C28 H28C 0.9800 . ?
C29 H29A 0.9800 . ?
C29 H29B 0.9800 . ?
C29 H29C 0.9800 . ?
C30 H30A 0.9800 . ?
C30 H30B 0.9800 . ?
C30 H30C 0.9800 . ?
S3 O9 1.440(2) . ?
S3 O8 1.451(2) . ?
S3 C32 1.774(3) . ?
O4 C31 1.274(3) . ?
C31 C36 1.434(4) . ?
C31 C32 1.442(4) . ?
C32 C33 1.391(4) . ?
C33 C34 1.391(4) . ?
C33 H33 0.9500 . ?
C34 C35 1.384(4) . ?
C34 C37 1.529(4) . ?
C35 C36 1.390(4) . ?
C35 H35 0.9500 . ?
C36 S4 1.770(3) . ?
C37 C38 1.529(5) . ?
C37 C40 1.534(5) . ?
C37 C39 1.537(5) . ?
C38 H38A 0.9800 . ?
C38 H38B 0.9800 . ?
C38 H38C 0.9800 . ?
C39 H39A 0.9800 . ?
C39 H39B 0.9800 . ?
C39 H39C 0.9800 . ?
C40 H40A 0.9800 . ?
C40 H40B 0.9800 . ?
C40 H40C 0.9800 . ?
S4 O11 1.431(3) . ?
S4 O10 1.486(2) . ?
O12 C41 1.433(4) . ?
O12 C44 1.443(4) . ?
C41 C42 1.515(5) . ?
C41 H41A 0.9900 . ?
C41 H41B 0.9900 . ?
C42 C43 1.514(7) . ?
C42 H42A 0.9900 . ?
C42 H42B 0.9900 . ?
C43 C44 1.518(5) . ?
C43 H43A 0.9900 . ?
C43 H43B 0.9900 . ?
C44 H44A 0.9900 . ?
C44 H44B 0.9900 . ?
O13 C45 1.427(5) . ?
O13 C48 1.429(5) . ?
C45 C46 1.409(10) . ?
C45 C46X 1.534(10) . ?
C45 H45A 0.9900 . ?
C45 H45B 0.9900 . ?
C45 H45C 0.9900 . ?
C45 H45D 0.9900 . ?
C46 C47 1.658(13) . ?
C46 H46A 0.9900 . ?
C46 H46B 0.9900 . ?
C47 C48 1.499(9) . ?
C47 C46X 1.613(12) . ?
C47 H47A 0.9900 . ?
C47 H47B 0.9900 . ?
C47 H47C 0.9900 . ?
C47 H47D 0.9900 . ?
C48 H48A 0.9900 . ?
C48 H48B 0.9900 . ?
C46X H46C 0.9900 . ?
C46X H46D 0.9900 . ?
O14 C52 1.444(4) . ?
O14 C49 1.454(4) . ?
C49 C50 1.515(6) . ?
C49 C50X 1.516(13) . ?
C49 H49A 0.9900 . ?
C49 H49B 0.9900 . ?
C49 H49C 0.9900 . ?
C49 H49D 0.9900 . ?
C50 C51 1.537(8) . ?
C50 H50A 0.9900 . ?
C50 H50B 0.9900 . ?
C51 C52 1.505(7) . ?
C51 H51A 0.9900 . ?
C51 H51B 0.9900 . ?
C52 C51X 1.523(13) . ?
C52 H52A 0.9900 . ?
C52 H52B 0.9900 . ?
C52 H52C 0.9900 . ?
C52 H52D 0.9900 . ?
C50X C51X 1.538(17) . ?
C50X H50C 0.9900 . ?
C50X H50D 0.9900 . ?
C51X H51C 0.9900 . ?
C51X H51D 0.9900 . ?
O15 C53 1.414(5) . ?
O15 C56 1.423(5) . ?
C53 C54 1.485(6) . ?
C53 H53A 0.9900 . ?
C53 H53B 0.9900 . ?
C54 C55 1.525(7) . ?
C54 H54A 0.9900 . ?
C54 H54B 0.9900 . ?
C55 C56 1.500(7) . ?
C55 H55A 0.9900 . ?
C55 H55B 0.9900 . ?
C56 H56A 0.9900 . ?
C56 H56B 0.9900 . ?
O16 C60 1.491(5) . ?
O16 C57 1.531(5) . ?
C57 C58 1.429(8) . ?
C57 C58X 1.450(12) . ?
C57 H57A 0.9900 . ?
C57 H57B 0.9900 . ?
C57 H57C 0.9900 . ?
C57 H57D 0.9900 . ?
C58 C59 1.580(9) . ?
C58 H58A 0.9900 . ?
C58 H58B 0.9900 . ?
C59 C60 1.393(6) . ?
C59 H59A 0.9900 . ?
C59 H59B 0.9900 . ?
C60 C59X 1.405(9) . ?
C60 H60A 0.9900 . ?
C60 H60B 0.9900 . ?
C60 H60C 0.9900 . ?
C60 H60D 0.9900 . ?
C58X C59X 1.517(13) . ?
C58X H58C 0.9900 . ?
C58X H58D 0.9900 . ?
C59X H59C 0.9900 . ?
C59X H59D 0.9900 . ?
O17 C61 1.436(10) . ?
O17 C64 1.443(11) . ?
C61 C62 1.488(11) . ?
C61 H61A 0.9900 . ?
C61 H61B 0.9900 . ?
C62 C63 1.510(12) . ?
C62 H62A 0.9900 . ?
C62 H62B 0.9900 . ?
C63 C64 1.483(11) . ?
C63 H63A 0.9900 . ?
C63 H63B 0.9900 . ?
C64 H64A 0.9900 . ?
C64 H64B 0.9900 . ?
O17X C61X 1.436(11) . ?
O17X C64X 1.437(11) . ?
C61X C62X 1.468(12) . ?
C61X H61C 0.9900 . ?
C61X H61D 0.9900 . ?
C62X C63X 1.517(12) . ?
C62X H62C 0.9900 . ?
C62X H62D 0.9900 . ?
C63X C64X 1.475(12) . ?
C63X H63C 0.9900 . ?
C63X H63D 0.9900 . ?
C64X H64C 0.9900 . ?
C64X H64D 0.9900 . ?
O18 C65 1.470(11) . ?
O18 C68 1.589(12) . ?
C65 C66 1.345(12) . ?
C65 H65A 0.9900 . ?
C65 H65B 0.9900 . ?
C66 C67 1.436(18) . ?
C66 C67X 1.44(2) . ?
C66 H66A 0.9900 . ?
C66 H66B 0.9900 . ?
C66 H66C 0.9900 . ?
C66 H66D 0.9900 . ?
C67 C68 1.433(14) . ?
C67 H67A 0.9900 . ?
C67 H67B 0.9900 . ?
C68 C67X 1.451(17) . ?
C68 H68A 0.9900 . ?
C68 H68B 0.9900 . ?
C68 H68C 0.9900 . ?
C68 H68D 0.9900 . ?
C67X H67C 0.9900 . ?
C67X H67D 0.9900 . ?

loop_
_geom_torsion_atom_site_label_1
_geom_torsion_atom_site_label_2
_geom_torsion_atom_site_label_3
_geom_torsion_atom_site_label_4
_geom_torsion
_geom_torsion_site_symmetry_1
_geom_torsion_site_symmetry_2
_geom_torsion_site_symmetry_3
_geom_torsion_site_symmetry_4
_geom_torsion_publ_flag
O4 Li2 O1 C1 -72.9(4) . . . . ?
O2 Li2 O1 C1 168.7(2) 3_565 . . . ?
O10 Li2 O1 C1 22.1(4) . . . . ?
O4 Li2 O1 Li1 134.5(3) . . . . ?
O2 Li2 O1 Li1 16.1(3) 3_565 . . . ?
O10 Li2 O1 Li1 -130.5(2) . . . . ?
Li2 O1 C1 C2 4.1(4) . . . . ?
Li1 O1 C1 C2 144.8(3) . . . . ?
Li2 O1 C1 C6 -176.5(3) . . . . ?
Li1 O1 C1 C6 -35.8(4) . . . . ?
O1 C1 C2 C3 174.8(3) . . . . ?
C6 C1 C2 C3 -4.7(4) . . . . ?
O1 C1 C2 S4 -3.2(4) . . . . ?
C6 C1 C2 S4 177.30(19) . . . . ?
C1 C2 C3 C4 1.2(4) . . . . ?
S4 C2 C3 C4 179.3(2) . . . . ?
C2 C3 C4 C5 2.9(4) . . . . ?
C2 C3 C4 C7 -176.6(3) . . . . ?
C3 C4 C5 C6 -3.2(4) . . . . ?
C7 C4 C5 C6 176.3(3) . . . . ?
C4 C5 C6 C1 -0.6(4) . . . . ?
C4 C5 C6 S1 179.0(2) . . . . ?
O1 C1 C6 C5 -175.1(3) . . . . ?
C2 C1 C6 C5 4.4(4) . . . . ?
O1 C1 C6 S1 5.3(4) . . . . ?
C2 C1 C6 S1 -175.17(19) . . . . ?
C3 C4 C7 C10 -115.1(3) . . . . ?
C5 C4 C7 C10 65.4(4) . . . . ?
C3 C4 C7 C8 5.1(5) . . . . ?
C5 C4 C7 C8 -174.3(3) . . . . ?
C3 C4 C7 C9 125.0(3) . . . . ?
C5 C4 C7 C9 -54.4(4) . . . . ?
C5 C6 S1 O6 -6.4(3) . . . . ?
C1 C6 S1 O6 173.2(2) . . . . ?
C5 C6 S1 O5 -134.5(2) . . . . ?
C1 C6 S1 O5 45.1(2) . . . . ?
C5 C6 S1 C12 108.9(2) . . . . ?
C1 C6 S1 C12 -71.5(2) . . . . ?
O6 S1 O5 Li3 78.8(3) . . . 3_565 ?
C6 S1 O5 Li3 -160.6(2) . . . 3_565 ?
C12 S1 O5 Li3 -46.1(3) . . . 3_565 ?
O6 S1 O5 Li1 176.0(2) . . . . ?
C6 S1 O5 Li1 -63.4(2) . . . . ?
C12 S1 O5 Li1 51.1(2) . . . . ?
Li2 O2 C11 C12 122.6(3) 3_565 . . . ?
Li1 O2 C11 C12 -28.2(4) . . . . ?
Li1 O2 C11 C12 -140.1(3) 3_565 . . . ?
Li2 O2 C11 C16 -53.9(4) 3_565 . . . ?
Li1 O2 C11 C16 155.3(3) . . . . ?
Li1 O2 C11 C16 43.3(4) 3_565 . . . ?
O2 C11 C12 C13 -170.3(3) . . . . ?
C16 C11 C12 C13 6.5(4) . . . . ?
O2 C11 C12 S1 4.2(4) . . . . ?
C16 C11 C12 S1 -178.99(19) . . . . ?
O6 S1 C12 C13 25.1(3) . . . . ?
O5 S1 C12 C13 155.7(2) . . . . ?
C6 S1 C12 C13 -88.6(2) . . . . ?
O6 S1 C12 C11 -149.9(2) . . . . ?
O5 S1 C12 C11 -19.3(3) . . . . ?
C6 S1 C12 C11 96.4(2) . . . . ?
C11 C12 C13 C14 -1.7(4) . . . . ?
S1 C12 C13 C14 -176.7(2) . . . . ?
C12 C13 C14 C15 -3.4(4) . . . . ?
C12 C13 C14 C17 173.7(3) . . . . ?
C13 C14 C15 C16 3.0(4) . . . . ?
C17 C14 C15 C16 -174.1(3) . . . . ?
C14 C15 C16 C11 2.5(4) . . . . ?
C14 C15 C16 S2 179.1(2) . . . . ?
O2 C11 C16 C15 170.0(3) . . . . ?
C12 C11 C16 C15 -7.0(4) . . . . ?
O2 C11 C16 S2 -6.7(3) . . . . ?
C12 C11 C16 S2 176.37(19) . . . . ?
C15 C14 C17 C20 -55.3(4) . . . . ?
C13 C14 C17 C20 127.8(3) . . . . ?
C15 C14 C17 C19 -177.3(3) . . . . ?
C13 C14 C17 C19 5.8(4) . . . . ?
C15 C14 C17 C18 64.0(4) . . . . ?
C13 C14 C17 C18 -112.8(3) . . . . ?
C15 C16 S2 O7 -40.0(3) . . . . ?
C11 C16 S2 O7 136.8(2) . . . . ?
C15 C16 S2 C22 70.1(2) . . . . ?
C11 C16 S2 C22 -113.1(2) . . . . ?
C15 C16 S2 Li1 164.3(2) . . . 3_565 ?
C11 C16 S2 Li1 -18.9(2) . . . 3_565 ?
C15 C16 S2 Li4 -78.7(3) . . . 3_565 ?
C11 C16 S2 Li4 98.1(2) . . . 3_565 ?
C22 S2 O7 Li4 150.2(2) . . . 3_565 ?
C16 S2 O7 Li4 -105.6(2) . . . 3_565 ?
Li1 S2 O7 Li4 21.0(4) 3_565 . . 3_565 ?
Li1 O3 C21 C22 23.5(5) 3_565 . . . ?
Li3 O3 C21 C22 145.8(3) . . . . ?
Li1 O3 C21 C26 -156.4(3) 3_565 . . . ?
Li3 O3 C21 C26 -34.1(4) . . . . ?
O3 C21 C22 C23 179.4(3) . . . . ?
C26 C21 C22 C23 -0.7(4) . . . . ?
O3 C21 C22 S2 -1.3(4) . . . . ?
C26 C21 C22 S2 178.6(2) . . . . ?
O7 S2 C22 C23 13.7(3) . . . . ?
C16 S2 C22 C23 -95.7(3) . . . . ?
Li1 S2 C22 C23 170.3(3) 3_565 . . . ?
Li4 S2 C22 C23 39.6(4) 3_565 . . . ?
O7 S2 C22 C21 -165.6(2) . . . . ?
C16 S2 C22 C21 84.9(2) . . . . ?
Li1 S2 C22 C21 -9.1(2) 3_565 . . . ?
Li4 S2 C22 C21 -139.7(2) 3_565 . . . ?
C21 C22 C23 C24 -1.2(5) . . . . ?
S2 C22 C23 C24 179.6(2) . . . . ?
C22 C23 C24 C25 1.9(4) . . . . ?
C22 C23 C24 C27 178.4(3) . . . . ?
C23 C24 C25 C26 -0.8(5) . . . . ?
C27 C24 C25 C26 -177.3(3) . . . . ?
C24 C25 C26 C21 -1.2(5) . . . . ?
C24 C25 C26 S3 173.4(2) . . . . ?
O3 C21 C26 C25 -178.3(3) . . . . ?
C22 C21 C26 C25 1.8(4) . . . . ?
O3 C21 C26 S3 7.3(4) . . . . ?
C22 C21 C26 S3 -172.6(2) . . . . ?
C25 C24 C27 C29 -36.0(5) . . . . ?
C23 C24 C27 C29 147.6(4) . . . . ?
C25 C24 C27 C30 87.3(4) . . . . ?
C23 C24 C27 C30 -89.1(4) . . . . ?
C25 C24 C27 C28 -154.7(3) . . . . ?
C23 C24 C27 C28 28.9(4) . . . . ?
C25 C26 S3 O9 -3.9(3) . . . . ?
C21 C26 S3 O9 170.8(2) . . . . ?
C25 C26 S3 O8 -129.6(2) . . . . ?
C21 C26 S3 O8 45.1(3) . . . . ?
C25 C26 S3 C32 111.7(2) . . . . ?
C21 C26 S3 C32 -73.6(3) . . . . ?
C25 C26 S3 Li3 -162.3(3) . . . . ?
C21 C26 S3 Li3 12.4(3) . . . . ?
O9 S3 O8 Li3 176.7(2) . . . . ?
C26 S3 O8 Li3 -63.4(2) . . . . ?
C32 S3 O8 Li3 56.0(2) . . . . ?
O1 Li2 O4 C31 39.0(4) . . . . ?
O2 Li2 O4 C31 152.5(2) 3_565 . . . ?
O10 Li2 O4 C31 -56.9(3) . . . . ?
O1 Li2 O4 Li3 -112.7(3) . . . . ?
O2 Li2 O4 Li3 0.8(3) 3_565 . . . ?
O10 Li2 O4 Li3 151.4(2) . . . . ?
Li2 O4 C31 C36 34.7(4) . . . . ?
Li3 O4 C31 C36 176.8(3) . . . . ?
Li2 O4 C31 C32 -147.4(3) . . . . ?
Li3 O4 C31 C32 -5.2(4) . . . . ?
Li3 O4 C31 Li2 142.2(4) . . . . ?
O4 C31 C32 C33 -175.4(3) . . . . ?
C36 C31 C32 C33 2.7(4) . . . . ?
Li2 C31 C32 C33 147.6(4) . . . . ?
O4 C31 C32 S3 2.9(4) . . . . ?
C36 C31 C32 S3 -178.98(19) . . . . ?
Li2 C31 C32 S3 -34.1(5) . . . . ?
O9 S3 C32 C33 21.5(3) . . . . ?
O8 S3 C32 C33 148.1(2) . . . . ?
C26 S3 C32 C33 -94.3(2) . . . . ?
Li3 S3 C32 C33 178.2(2) . . . . ?
O9 S3 C32 C31 -156.9(2) . . . . ?
O8 S3 C32 C31 -30.4(3) . . . . ?
C26 S3 C32 C31 87.3(2) . . . . ?
Li3 S3 C32 C31 -0.3(2) . . . . ?
C31 C32 C33 C34 -0.6(4) . . . . ?
S3 C32 C33 C34 -179.0(2) . . . . ?
C32 C33 C34 C35 -1.2(4) . . . . ?
C32 C33 C34 C37 177.1(3) . . . . ?
C33 C34 C35 C36 0.7(4) . . . . ?
C37 C34 C35 C36 -177.5(3) . . . . ?
C34 C35 C36 C31 1.6(4) . . . . ?
C34 C35 C36 S4 -176.1(2) . . . . ?
O4 C31 C36 C35 175.0(3) . . . . ?
C32 C31 C36 C35 -3.2(4) . . . . ?
Li2 C31 C36 C35 -166.0(3) . . . . ?
O4 C31 C36 S4 -7.6(4) . . . . ?
C32 C31 C36 S4 174.3(2) . . . . ?
Li2 C31 C36 S4 11.4(2) . . . . ?
C35 C34 C37 C38 -131.3(3) . . . . ?
C33 C34 C37 C38 50.6(4) . . . . ?
C35 C34 C37 C40 109.3(3) . . . . ?
C33 C34 C37 C40 -68.9(4) . . . . ?
C35 C34 C37 C39 -10.9(4) . . . . ?
C33 C34 C37 C39 170.9(3) . . . . ?
C3 C2 S4 O11 18.7(3) . . . . ?
C1 C2 S4 O11 -163.2(2) . . . . ?
C3 C2 S4 O10 146.2(2) . . . . ?
C1 C2 S4 O10 -35.7(3) . . . . ?
C3 C2 S4 C36 -95.8(2) . . . . ?
C1 C2 S4 C36 82.3(2) . . . . ?
C3 C2 S4 Li2 -177.0(2) . . . . ?
C1 C2 S4 Li2 1.1(2) . . . . ?
C35 C36 S4 O11 -32.6(3) . . . . ?
C31 C36 S4 O11 149.7(3) . . . . ?
C35 C36 S4 O10 -161.9(2) . . . . ?
C31 C36 S4 O10 20.4(3) . . . . ?
C35 C36 S4 C2 81.6(2) . . . . ?
C31 C36 S4 C2 -96.1(2) . . . . ?
C35 C36 S4 Li2 166.7(2) . . . . ?
C31 C36 S4 Li2 -11.0(2) . . . . ?
O11 S4 O10 Li4 34.5(3) . . . . ?
C2 S4 O10 Li4 -87.6(3) . . . . ?
C36 S4 O10 Li4 158.8(2) . . . . ?
Li2 S4 O10 Li4 -150.8(3) . . . . ?
O11 S4 O10 Li2 -174.7(2) . . . . ?
C2 S4 O10 Li2 63.3(2) . . . . ?
C36 S4 O10 Li2 -50.4(2) . . . . ?
C44 O12 C41 C42 28.8(4) . . . . ?
Li3 O12 C41 C42 -178.0(3) . . . . ?
O12 C41 C42 C43 -39.0(3) . . . . ?
C41 C42 C43 C44 34.1(4) . . . . ?
C41 O12 C44 C43 -6.6(4) . . . . ?
Li3 O12 C44 C43 -157.2(3) . . . . ?
C42 C43 C44 O12 -18.1(4) . . . . ?
O14 Li4 O13 C45 -56.0(4) . . . . ?
O7 Li4 O13 C45 -179.5(3) 3_565 . . . ?
O10 Li4 O13 C45 60.4(4) . . . . ?
O14 Li4 O13 C48 151.6(4) . . . . ?
O7 Li4 O13 C48 28.2(5) 3_565 . . . ?
O10 Li4 O13 C48 -92.0(4) . . . . ?
C48 O13 C45 C46 40.5(7) . . . . ?
Li4 O13 C45 C46 -115.8(6) . . . . ?
C48 O13 C45 C46X -27.8(7) . . . . ?
Li4 O13 C45 C46X 175.8(6) . . . . ?
O13 C45 C46 C47 -48.8(7) . . . . ?
C45 C46 C47 C48 42.2(8) . . . . ?
C45 O13 C48 C47 -9.1(6) . . . . ?
Li4 O13 C48 C47 146.2(5) . . . . ?
C46X C47 C48 O13 39.7(9) . . . . ?
C46 C47 C48 O13 -20.0(7) . . . . ?
O13 C45 C46X C47 49.0(9) . . . . ?
C48 C47 C46X C45 -52.7(10) . . . . ?
C52 O14 C49 C50 11.3(5) . . . . ?
Li4 O14 C49 C50 -169.1(4) . . . . ?
C52 O14 C49 C50X -17.0(10) . . . . ?
Li4 O14 C49 C50X 162.6(10) . . . . ?
O14 C49 C50 C51 -32.5(7) . . . . ?
C49 C50 C51 C52 41.2(7) . . . . ?
C49 O14 C52 C51 15.4(5) . . . . ?
Li4 O14 C52 C51 -164.2(4) . . . . ?
C49 O14 C52 C51X -10.1(11) . . . . ?
Li4 O14 C52 C51X 170.3(11) . . . . ?
C50 C51 C52 O14 -35.3(6) . . . . ?
O14 C49 C50X C51X 36.5(19) . . . . ?
O14 C52 C51X C50X 32(2) . . . . ?
C49 C50X C51X C52 -42(2) . . . . ?
C56 O15 C53 C54 4.0(5) . . . . ?
O15 C53 C54 C55 -23.9(5) . . . . ?
C53 C54 C55 C56 33.4(5) . . . . ?
C53 O15 C56 C55 18.3(5) . . . . ?
C54 C55 C56 O15 -32.3(5) . . . . ?
C60 O16 C57 C58 -20.0(6) . . . . ?
C60 O16 C57 C58X -2.8(7) . . . . ?
O16 C57 C58 C59 38.7(7) . . . . ?
C57 C58 C59 C60 -43.3(7) . . . . ?
C58 C59 C60 O16 31.4(7) . . . . ?
C57 O16 C60 C59 -9.4(6) . . . . ?
C57 O16 C60 C59X 29.9(6) . . . . ?
O16 C57 C58X C59X -22.6(10) . . . . ?
O16 C60 C59X C58X -44.1(9) . . . . ?
C57 C58X C59X C60 41.2(11) . . . . ?
C64 O17 C61 C62 39.3(12) . . . . ?
O17 C61 C62 C63 -21.0(11) . . . . ?
C61 C62 C63 C64 -3.5(12) . . . . ?
C61 O17 C64 C63 -40.7(12) . . . . ?
C62 C63 C64 O17 26.3(12) . . . . ?
C64X O17X C61X C62X -40.2(12) . . . . ?
O17X C61X C62X C63X 34.1(12) . . . . ?
C61X C62X C63X C64X -15.5(13) . . . . ?
C61X O17X C64X C63X 29.5(13) . . . . ?
C62X C63X C64X O17X -8.3(14) . . . . ?
C68 O18 C65 C66 -11.2(11) . . . . ?
O18 C65 C66 C67 -5.2(14) . . . . ?
O18 C65 C66 C67X 35.8(15) . . . . ?
C65 C66 C67 C68 21.1(17) . . . . ?
C66 C67 C68 O18 -23.3(13) . . . . ?
C65 O18 C68 C67 22.4(12) . . . . ?
C65 O18 C68 C67X -16.2(16) . . . . ?
C65 C66 C67X C68 -52(2) . . . . ?
O18 C68 C67X C66 36(2) . . . . ?
